data_4119251
loop_
_publ_author_name
'Jing Gao'
'Jun Yan'
'Sebastian Beeg'
'De-Liang Long'
'Leroy Cronin'

_publ_section_title
;
 One-Pot versus Sequential Reactions in the Self-Assembly of Gigantic
 Nanoscale Polyoxotungstates
;
_journal_name_full 'Journal of the American Chemical Society'
_journal_page_first 1796
_journal_page_last 1805
_journal_paper_doi 10.1021/ja309237x
_journal_volume 135
_journal_year 2013
_chemical_formula_moiety '10(K +),7(C2 H8 N +),(H19 Co2.5 Se3 W42.5 O154 17-),51(H2 O)'
_chemical_formula_sum 'C14 H177 Co2.5 K10 N7 O205 Se3 W42.5'
_chemical_formula_weight 12313.46
_chemical_name_systematic
;
 ?
;
_space_group_IT_number 2
_symmetry_cell_setting triclinic
_symmetry_space_group_name_Hall '-P 1'
_symmetry_space_group_name_H-M 'P -1'
_atom_sites_solution_hydrogens none
_atom_sites_solution_primary direct
_atom_sites_solution_secondary difmap
_audit_creation_method SHELXL-97
_cell_angle_alpha 104.343(2)
_cell_angle_beta 107.505(2)
_cell_angle_gamma 103.022(2)
_cell_formula_units_Z 2
_cell_length_a 20.9947(4)
_cell_length_b 23.7936(4)
_cell_length_c 24.4110(4)
_cell_measurement_reflns_used 26766
_cell_measurement_temperature 150(2)
_cell_measurement_theta_max 27.43
_cell_measurement_theta_min 2.94
_cell_volume 10657.3(4)
_computing_cell_refinement
;
CrysAlisPro, Oxford Diffraction Ltd.,
Version 1.171.33.55 (release 05-01-2010 CrysAlis171 .NET)
(compiled Jan  5 2010,16:28:46)
;
_computing_data_collection
;
CrysAlisPro, Oxford Diffraction Ltd.,
Version 1.171.33.55 (release 05-01-2010 CrysAlis171 .NET)
(compiled Jan  5 2010,16:28:46)
;
_computing_data_reduction
;
CrysAlisPro, Oxford Diffraction Ltd.,
Version 1.171.33.55 (release 05-01-2010 CrysAlis171 .NET)
(compiled Jan  5 2010,16:28:46)
;
_computing_molecular_graphics 'Diamond 3'
_computing_publication_material WinGX
_computing_structure_refinement 'SHELXL-97 (Sheldrick, 2008)'
_computing_structure_solution 'SHELXS-97 (Sheldrick, 2008)'
_diffrn_ambient_temperature 150(2)
_diffrn_measured_fraction_theta_full 0.977
_diffrn_measured_fraction_theta_max 0.977
_diffrn_measurement_device_type 'Oxford Diffraction Gemini'
_diffrn_measurement_method '\w & \p scans'
_diffrn_radiation_monochromator graphite
_diffrn_radiation_source 'fine-focus sealed tube'
_diffrn_radiation_type MoK\a
_diffrn_radiation_wavelength 0.71073
_diffrn_reflns_av_R_equivalents 0.0964
_diffrn_reflns_av_sigmaI/netI 0.1680
_diffrn_reflns_limit_h_max 25
_diffrn_reflns_limit_h_min -25
_diffrn_reflns_limit_k_max 29
_diffrn_reflns_limit_k_min -29
_diffrn_reflns_limit_l_max 30
_diffrn_reflns_limit_l_min -30
_diffrn_reflns_number 158545
_diffrn_reflns_theta_full 26.00
_diffrn_reflns_theta_max 26.00
_diffrn_reflns_theta_min 2.94
_diffrn_standards_decay_% none
_exptl_absorpt_coefficient_mu 23.841
_exptl_absorpt_correction_T_max 0.3288
_exptl_absorpt_correction_T_min 0.1790
_exptl_absorpt_correction_type analytical
_exptl_absorpt_process_details
;
CrysAlisPro, Oxford Diffraction Ltd.,
Version 1.171.33.55 (release 05-01-2010 CrysAlis171 .NET)
(compiled Jan  5 2010,16:28:46)
Analytical numeric absorption correction using a multifaceted crystal
            model based on expressions derived by R.C. Clark & J.S. Reid.
(Clark, R. C. & Reid, J. S. (1995). Acta Cryst. A51, 887-897)
;
_exptl_crystal_colour pink
_exptl_crystal_density_diffrn 3.837
_exptl_crystal_description block
_exptl_crystal_F_000 10909
_exptl_crystal_size_max 0.11
_exptl_crystal_size_mid 0.09
_exptl_crystal_size_min 0.06
_refine_diff_density_max 5.73
_refine_diff_density_min -3.33
_refine_diff_density_rms 0.33
_refine_ls_extinction_coef none
_refine_ls_extinction_method none
_refine_ls_goodness_of_fit_ref 0.811
_refine_ls_hydrogen_treatment none
_refine_ls_matrix_type full
_refine_ls_number_parameters 2052
_refine_ls_number_reflns 40946
_refine_ls_number_restraints 0
_refine_ls_restrained_S_all 0.811
_refine_ls_R_factor_all 0.1226
_refine_ls_R_factor_gt 0.0472
_refine_ls_shift/su_max 0.001
_refine_ls_shift/su_mean 0.000
_refine_ls_structure_factor_coef Fsqd
_refine_ls_weighting_details 'calc w=1/[\s^2^(Fo^2^)+(0.0420P)^2^+0.0000P] where P=(Fo^2^+2Fc^2^)/3'
_refine_ls_weighting_scheme calc
_refine_ls_wR_factor_gt 0.0938
_refine_ls_wR_factor_ref 0.1065
_reflns_number_gt 19415
_reflns_number_total 40946
_reflns_threshold_expression >2\s(I)
_cod_data_source_file ja309237x_si_002_02.cif
_cod_data_source_block compound2
_cod_original_cell_volume 10657.3(3)
_cod_original_formula_sum 'C14 H177 Co2.50 K10 N7 O205 Se3 W42.50'
_cod_database_code 4119251

loop_
_symmetry_equiv_pos_as_xyz
'x, y, z'
'-x, -y, -z'

loop_
_atom_site_label
_atom_site_type_symbol
_atom_site_fract_x
_atom_site_fract_y
_atom_site_fract_z
_atom_site_U_iso_or_equiv
_atom_site_adp_type
_atom_site_occupancy
_atom_site_symmetry_multiplicity
_atom_site_calc_flag
_atom_site_refinement_flags
W1 W 0.38400(4) 0.85459(4) 0.27407(3) 0.0271(2) Uani 1 1 d .
W2 W 0.25365(4) 0.95212(4) 0.26454(3) 0.02515(19) Uani 1 1 d .
W3 W 0.20804(4) 0.80018(4) 0.21218(3) 0.0283(2) Uani 1 1 d .
W4 W 0.06099(4) 0.83454(4) 0.18690(4) 0.0306(2) Uani 1 1 d .
W5 W 0.38032(4) 1.11057(4) 0.15337(4) 0.0360(2) Uani 1 1 d .
W6 W 0.17343(4) 0.86582(4) 0.34759(4) 0.0287(2) Uani 1 1 d .
W7 W 0.11948(4) 0.71210(4) 0.36265(4) 0.0335(2) Uani 1 1 d .
W8 W 0.26689(4) 0.95263(4) 0.10768(3) 0.0305(2) Uani 1 1 d .
W9 W 0.29331(4) 0.78607(4) 0.36049(3) 0.0289(2) Uani 1 1 d .
W10 W 0.55900(4) 0.97363(4) 0.16473(4) 0.0357(2) Uani 1 1 d .
W11 W 0.33810(4) 1.21084(4) 0.39251(4) 0.0364(2) Uani 1 1 d .
W12 W 0.63978(4) 1.04554(4) 0.31975(4) 0.0349(2) Uani 1 1 d .
W13 W 0.41062(4) 1.09194(4) 0.39602(3) 0.0279(2) Uani 1 1 d .
W14 W 0.09696(5) 0.56713(4) 0.38515(4) 0.0388(2) Uani 1 1 d .
W15 W 0.53084(4) 0.99729(4) 0.40155(3) 0.0297(2) Uani 1 1 d .
W16 W 0.45841(5) 0.72533(4) 0.29395(4) 0.0441(3) Uani 1 1 d .
W17 W 0.07587(4) 0.67365(4) 0.18571(4) 0.0334(2) Uani 1 1 d .
W18 W 0.45445(4) 1.18568(4) 0.30847(4) 0.0351(2) Uani 1 1 d .
W19 W 0.68197(4) 0.95256(4) 0.41696(4) 0.0368(2) Uani 1 1 d .
W20 W 0.38275(4) 0.86462(4) 0.11606(4) 0.0343(2) Uani 1 1 d .
W21 W 0.15750(4) 1.16545(4) 0.31736(4) 0.0376(2) Uani 1 1 d .
W22 W 0.08152(4) 1.08345(4) 0.15224(4) 0.0390(2) Uani 1 1 d .
W23 W 0.37921(5) 1.25768(4) 0.21185(4) 0.0442(3) Uani 1 1 d .
W24 W 0.52086(5) 0.80759(5) 0.09580(4) 0.0442(3) Uani 1 1 d .
W25 W 0.26773(4) 0.68268(4) 0.20789(4) 0.0323(2) Uani 1 1 d .
W26 W 0.09099(4) 0.99882(4) 0.26100(4) 0.0345(2) Uani 1 1 d .
W27 W 0.18725(4) 1.06286(4) 0.07046(4) 0.0386(2) Uani 1 1 d .
W28 W -0.01509(5) 0.41874(4) 0.32761(4) 0.0427(2) Uani 1 1 d .
W29 W 0.78006(5) 0.89923(5) 0.33891(4) 0.0461(3) Uani 1 1 d .
W30 W -0.02419(5) 0.40203(4) 0.11426(4) 0.0426(2) Uani 1 1 d .
W31 W 0.55725(5) 0.72361(5) 0.19082(4) 0.0484(3) Uani 1 1 d .
W32 W 0.18407(5) 1.20747(4) 0.13317(4) 0.0479(3) Uani 1 1 d .
W33 W -0.18040(5) 0.57327(4) 0.21039(5) 0.0495(3) Uani 1 1 d .
W34 W 0.73353(5) 0.98910(5) 0.23795(4) 0.0451(3) Uani 1 1 d .
W35 W -0.16318(5) 0.45965(4) 0.08807(4) 0.0504(3) Uani 1 1 d .
W36 W 0.64858(5) 0.79757(5) 0.35765(4) 0.0425(2) Uani 1 1 d .
W37 W -0.15432(5) 0.36095(4) 0.17236(4) 0.0464(3) Uani 1 1 d .
W38 W 0.11123(5) 0.46277(4) 0.26869(4) 0.0395(2) Uani 1 1 d .
W39 W -0.05253(5) 0.62709(4) 0.35597(4) 0.0425(2) Uani 1 1 d .
W40 W 0.26713(5) 1.28640(4) 0.30006(4) 0.0451(3) Uani 1 1 d .
W41 W 0.69343(5) 0.82080(5) 0.17215(4) 0.0526(3) Uani 1 1 d .
W42 W -0.16669(5) 0.47785(5) 0.29838(5) 0.0502(3) Uani 1 1 d .
W43 W 0.13070(9) 0.53577(8) 0.15505(8) 0.0699(5) Uani 0.50 1 d P
Se1 Se 0.58050(10) 0.88098(10) 0.25926(9) 0.0342(5) Uani 1 1 d .
Se2 Se 0.26569(10) 1.11859(9) 0.23505(8) 0.0305(5) Uani 1 1 d .
Se3 Se -0.02244(11) 0.52953(9) 0.23300(9) 0.0372(5) Uani 1 1 d .
Co1 Co 0.19384(14) 0.78492(13) 0.05140(12) 0.0396(8) Uani 1 1 d .
Co2 Co -0.11927(13) 0.61415(12) 0.09821(13) 0.0392(8) Uani 1 1 d .
Co3 Co 0.13070(9) 0.53577(8) 0.15505(8) 0.0699(5) Uani 0.50 1 d P
K1 K 0.4322(2) 1.0094(2) 0.25194(18) 0.0335(11) Uani 1 1 d .
K2 K 0.3673(2) 0.9511(2) 0.43405(18) 0.0338(11) Uani 1 1 d .
K3 K 0.2337(2) 1.0452(2) 0.4083(2) 0.0440(13) Uani 1 1 d .
K4 K 0.5127(3) 0.8495(2) 0.4360(2) 0.0511(14) Uani 1 1 d .
K5 K 0.6184(2) 1.1792(2) 0.4502(2) 0.0500(14) Uani 1 1 d .
K6 K 0.4055(2) 0.9834(2) 0.0121(2) 0.0497(14) Uani 1 1 d .
K7 K -0.0331(3) 0.7382(3) 0.2649(2) 0.0596(15) Uani 1 1 d .
K8 K 0.2449(4) 0.6189(3) 0.3328(3) 0.054(2) Uiso 0.70 1 d P
K9 K 0.3663(4) 0.6974(4) 0.1041(3) 0.060(2) Uiso 0.70 1 d P
K10 K 0.0074(5) 0.9195(5) 0.3655(5) 0.061(3) Uiso 0.50 1 d P
K11 K 0.3409(5) 0.7940(4) -0.0631(4) 0.041(2) Uiso 0.50 1 d P
O1 O 0.1875(8) 0.4807(7) 0.1511(7) 0.062(4) Uiso 1 1 d .
O2 O 0.1587(7) 1.2573(7) 0.0960(6) 0.056(4) Uani 1 1 d .
O3 O 0.1820(7) 1.1406(6) 0.0685(6) 0.042(4) Uani 1 1 d .
O4 O 0.2053(6) 1.2524(6) 0.2161(6) 0.042(4) Uani 1 1 d .
O5 O 0.3970(6) 1.1988(6) 0.1589(6) 0.046(4) Uani 1 1 d .
O6 O 0.3426(7) 1.2891(6) 0.2718(6) 0.053(4) Uani 1 1 d .
O7 O 0.4525(7) 1.2531(6) 0.2758(6) 0.046(4) Uani 1 1 d .
O8 O 0.3245(7) 1.2836(6) 0.3753(6) 0.044(4) Uani 1 1 d .
O9 O 0.1884(6) 1.2491(6) 0.3186(6) 0.045(4) Uani 1 1 d .
O10 O 0.1024(6) 1.1607(6) 0.1324(6) 0.039(3) Uiso 1 1 d .
O11 O 0.2852(7) 1.0971(6) 0.0956(6) 0.048(4) Uani 1 1 d .
O12 O 0.1624(7) 1.0241(6) -0.0064(6) 0.048(4) Uiso 1 1 d .
O13 O 0.0985(7) 1.0464(6) 0.0800(6) 0.048(4) Uiso 1 1 d .
O14 O 0.2053(6) 1.1232(6) 0.1723(5) 0.039(4) Uani 1 1 d .
O15 O 0.1041(6) 1.0287(6) 0.1857(5) 0.037(4) Uani 1 1 d .
O16 O 0.1056(6) 1.1414(6) 0.2318(6) 0.038(4) Uani 1 1 d .
O17 O 0.2425(6) 1.1906(6) 0.3901(5) 0.035(3) Uani 1 1 d .
O18 O 0.2605(6) 1.1773(5) 0.2890(5) 0.032(3) Uani 1 1 d .
O19 O 0.3406(6) 1.1574(5) 0.2291(5) 0.030(3) Uani 1 1 d .
O20 O 0.1545(6) 1.0855(6) 0.3065(5) 0.028(3) Uani 1 1 d .
O21 O 0.3854(6) 1.2424(6) 0.4694(6) 0.040(4) Uani 1 1 d .
O22 O 0.0088(6) 1.0123(6) 0.2409(6) 0.044(4) Uani 1 1 d .
O23 O 0.0955(6) 0.9825(6) 0.3277(6) 0.036(3) Uani 1 1 d .
O24 O 0.0590(6) 0.9141(6) 0.2064(5) 0.034(4) Uani 1 1 d .
O25 O 0.1899(6) 0.9904(5) 0.2675(5) 0.029(3) Uani 1 1 d .
O26 O 0.3330(6) 1.1295(5) 0.3742(5) 0.031(3) Uani 1 1 d .
O27 O 0.2034(6) 1.0009(6) 0.1039(5) 0.034(3) Uani 1 1 d .
O28 O 0.4591(6) 1.1426(6) 0.2328(6) 0.039(4) Uani 1 1 d .
O29 O 0.3427(6) 1.0418(6) 0.1656(5) 0.032(3) Uani 1 1 d .
O30 O 0.4214(7) 1.0902(6) 0.1055(6) 0.042(4) Uani 1 1 d .
O31 O 0.5427(7) 1.2110(6) 0.3558(6) 0.042(4) Uani 1 1 d .
O32 O 0.4182(6) 1.1135(6) 0.3175(5) 0.035(3) Uani 1 1 d .
O33 O 0.4789(6) 1.1600(6) 0.4465(5) 0.031(3) Uani 1 1 d .
O34 O 0.3802(6) 1.0648(6) 0.4464(5) 0.036(4) Uani 1 1 d .
O35 O 0.4695(6) 1.0450(5) 0.3848(5) 0.033(3) Uani 1 1 d .
O36 O 0.3333(6) 1.0090(5) 0.3226(5) 0.028(3) Uani 1 1 d .
O37 O 0.2627(5) 0.9599(5) 0.1972(5) 0.026(3) Uani 1 1 d .
O38 O 0.2857(6) 0.9607(6) 0.0458(6) 0.039(4) Uani 1 1 d .
O39 O 0.2058(6) 0.8805(6) 0.0750(5) 0.033(3) Uani 1 1 d .
O40 O 0.2342(6) 0.9269(5) 0.3377(5) 0.026(3) Uani 1 1 d .
O41 O 0.1588(6) 0.9067(6) 0.4076(5) 0.039(4) Uani 1 1 d .
O42 O 0.1716(5) 0.8707(5) 0.2175(5) 0.025(3) Uani 1 1 d .
O43 O 0.0508(6) 0.8217(5) 0.1105(6) 0.041(4) Uani 1 1 d .
O44 O 0.0961(6) 0.8518(6) 0.2840(5) 0.033(3) Uani 1 1 d .
O45 O -0.0242(6) 0.7947(6) 0.1811(6) 0.035(3) Uani 1 1 d .
O46 O 0.2580(6) 0.8505(5) 0.4090(5) 0.025(3) Uani 1 1 d .
O47 O 0.1152(6) 0.7855(6) 0.3574(5) 0.036(3) Uani 1 1 d .
O48 O 0.5013(6) 0.9626(6) 0.4460(6) 0.034(3) Uani 1 1 d .
O49 O 0.6025(6) 1.0600(6) 0.4540(6) 0.041(4) Uani 1 1 d .
O50 O 0.5580(6) 1.0098(6) 0.3271(5) 0.034(3) Uani 1 1 d .
O51 O 0.6608(6) 1.1215(6) 0.3598(6) 0.037(4) Uani 1 1 d .
O52 O 0.7213(6) 1.0518(6) 0.2949(6) 0.038(4) Uani 1 1 d .
O53 O 0.5889(6) 1.0439(6) 0.2381(5) 0.029(3) Uani 1 1 d .
O54 O 0.6611(6) 0.9971(6) 0.1763(6) 0.038(4) Uani 1 1 d .
O55 O 0.5289(7) 1.0051(6) 0.1085(6) 0.043(4) Uani 1 1 d .
O56 O 0.5535(7) 0.8934(6) 0.1157(5) 0.039(4) Uani 1 1 d .
O57 O 0.6185(6) 0.9457(6) 0.2489(5) 0.036(3) Uani 1 1 d .
O58 O 0.4823(6) 0.9364(6) 0.1765(5) 0.038(4) Uani 1 1 d .
O59 O 0.3915(6) 0.8592(5) 0.2045(5) 0.034(3) Uani 1 1 d .
O60 O 0.4442(6) 0.9285(5) 0.3243(5) 0.027(3) Uani 1 1 d .
O61 O 0.7140(7) 0.9080(7) 0.1896(6) 0.045(4) Uani 1 1 d .
O62 O 0.7471(7) 0.8439(7) 0.2575(6) 0.048(4) Uani 1 1 d .
O63 O 0.7530(8) 0.8047(7) 0.1413(7) 0.062(5) Uani 1 1 d .
O64 O 0.6149(6) 0.8145(8) 0.1045(7) 0.056(5) Uani 1 1 d .
O65 O 0.6511(6) 0.8817(6) 0.3186(5) 0.031(3) Uani 1 1 d .
O66 O 0.6242(7) 0.7501(7) 0.2737(7) 0.052(4) Uani 1 1 d .
O67 O 0.6685(6) 0.8714(6) 0.4234(6) 0.041(4) Uani 1 1 d .
O68 O 0.5532(6) 0.7870(6) 0.3419(6) 0.036(3) Uani 1 1 d .
O69 O 0.3034(7) 0.8037(6) 0.0826(5) 0.043(4) Uani 1 1 d .
O70 O 0.1315(7) 0.5474(7) 0.0763(7) 0.059(4) Uiso 1 1 d .
O71 O 0.2926(6) 0.8788(5) 0.2559(5) 0.027(3) Uani 1 1 d .
O72 O 0.2965(6) 0.7776(5) 0.2288(5) 0.028(3) Uani 1 1 d .
O73 O 0.1805(6) 0.7086(5) 0.1972(5) 0.027(3) Uani 1 1 d .
O74 O 0.1023(6) 0.7660(6) 0.1915(5) 0.032(3) Uani 1 1 d .
O75 O 0.2105(6) 0.7273(6) 0.3701(6) 0.036(3) Uani 1 1 d .
O76 O 0.2096(6) 0.8047(6) 0.2979(5) 0.034(3) Uani 1 1 d .
O77 O 0.3559(6) 0.8442(5) 0.3487(5) 0.027(3) Uani 1 1 d .
O78 O 0.2888(6) 0.7168(5) 0.3039(5) 0.030(3) Uani 1 1 d .
O79 O 0.1980(6) 0.7908(5) 0.1372(5) 0.029(3) Uani 1 1 d .
O80 O 0.0883(6) 0.6872(6) 0.2636(6) 0.037(3) Uani 1 1 d .
O81 O -0.0125(6) 0.6657(6) 0.1537(6) 0.042(4) Uani 1 1 d .
O82 O 0.0798(6) 0.5993(6) 0.1645(6) 0.040(4) Uani 1 1 d .
O83 O 0.0694(7) 0.6657(6) 0.0875(6) 0.045(4) Uani 1 1 d .
O84 O 0.2224(7) 0.6100(6) 0.2073(5) 0.039(4) Uani 1 1 d .
O85 O 0.2548(6) 0.6674(6) 0.1318(6) 0.040(4) Uani 1 1 d .
O86 O 0.3622(7) 0.6870(6) 0.2348(6) 0.043(4) Uani 1 1 d .
O87 O 0.4813(7) 0.6574(7) 0.2835(6) 0.053(4) Uani 1 1 d .
O88 O 0.4394(6) 0.7313(6) 0.3609(5) 0.033(3) Uani 1 1 d .
O89 O 0.4357(6) 0.8075(6) 0.2906(5) 0.034(3) Uani 1 1 d .
O90 O -0.0866(7) 0.4547(6) 0.3336(6) 0.045(4) Uiso 1 1 d .
O91 O 0.0111(6) 0.6705(5) 0.3321(6) 0.034(3) Uani 1 1 d .
O92 O -0.1188(7) 0.5564(7) 0.3584(6) 0.052(4) Uani 1 1 d .
O93 O -0.1999(7) 0.5007(7) 0.1450(7) 0.054(4) Uani 1 1 d .
O94 O 0.0350(7) 0.4724(6) 0.1162(6) 0.047(4) Uani 1 1 d .
O95 O -0.0973(7) 0.3421(6) 0.1298(6) 0.047(4) Uani 1 1 d .
O96 O 0.0384(7) 0.4079(6) 0.1942(6) 0.046(4) Uani 1 1 d .
O97 O -0.2034(7) 0.3850(6) 0.1083(6) 0.051(4) Uani 1 1 d .
O98 O -0.0729(6) 0.4612(6) 0.1747(5) 0.037(4) Uani 1 1 d .
O99 O 0.0200(6) 0.4996(6) 0.2863(5) 0.033(3) Uani 1 1 d .
O100 O 0.1783(7) 0.4323(6) 0.2708(6) 0.047(4) Uani 1 1 d .
O101 O -0.0766(7) 0.3721(6) 0.2473(6) 0.051(4) Uani 1 1 d .
O102 O 0.0611(7) 0.4093(6) 0.3045(6) 0.045(4) Uani 1 1 d .
O103 O 0.0505(7) 0.4912(6) 0.3934(6) 0.044(4) Uani 1 1 d .
O104 O 0.1564(7) 0.6054(6) 0.4582(6) 0.047(4) Uani 1 1 d .
O105 O 0.0182(6) 0.5906(6) 0.3883(5) 0.038(4) Uani 1 1 d .
O106 O 0.1120(7) 0.6215(6) 0.3438(6) 0.040(4) Uani 1 1 d .
O107 O 0.7113(6) 0.9958(6) 0.4916(6) 0.040(4) Uani 1 1 d .
O108 O 0.6879(6) 1.0147(6) 0.3786(5) 0.038(4) Uani 1 1 d .
O109 O 0.5846(6) 0.9386(6) 0.3904(5) 0.028(3) Uani 1 1 d .
O110 O 0.0956(7) 1.1728(6) 0.3480(6) 0.048(4) Uani 1 1 d .
O111 O -0.0082(7) 1.0598(6) 0.1251(6) 0.052(4) Uani 1 1 d .
O112 O 0.2856(7) 1.2327(7) 0.1559(7) 0.055(4) Uani 1 1 d .
O113 O 0.2712(8) 1.3613(6) 0.3213(6) 0.059(5) Uani 1 1 d .
O114 O 0.4182(8) 1.3235(7) 0.2014(7) 0.066(5) Uani 1 1 d .
O115 O 0.4126(7) 1.2230(6) 0.3603(6) 0.047(4) Uani 1 1 d .
O116 O -0.0252(7) 0.3666(7) 0.3648(7) 0.056(4) Uani 1 1 d .
O117 O -0.2089(8) 0.2903(7) 0.1562(7) 0.061(5) Uani 1 1 d .
O118 O -0.0090(7) 0.3486(6) 0.0645(6) 0.053(4) Uani 1 1 d .
O119 O -0.1065(7) 0.4121(6) 0.0619(6) 0.051(4) Uani 1 1 d .
O120 O -0.0837(6) 0.5426(6) 0.2614(6) 0.037(3) Uani 1 1 d .
O121 O 0.1497(7) 0.5208(6) 0.3510(6) 0.045(4) Uani 1 1 d .
O122 O 0.1260(7) 0.5214(6) 0.2357(6) 0.043(4) Uani 1 1 d .
O123 O 0.1288(7) 0.7250(6) 0.4372(6) 0.040(4) Uani 1 1 d .
O124 O -0.1216(7) 0.6174(6) 0.1852(6) 0.048(4) Uani 1 1 d .
O125 O -0.1043(7) 0.5300(7) 0.0961(6) 0.056(4) Uani 1 1 d .
O126 O -0.2297(8) 0.4405(8) 0.0216(8) 0.076(5) Uani 1 1 d .
O127 O -0.2556(8) 0.5931(7) 0.1879(7) 0.066(5) Uani 1 1 d .
O128 O -0.1311(7) 0.6299(6) 0.2966(6) 0.053(4) Uani 1 1 d .
O129 O -0.0465(7) 0.6793(6) 0.4197(6) 0.052(4) Uani 1 1 d .
O130 O -0.2168(7) 0.5152(6) 0.2490(7) 0.058(5) Uani 1 1 d .
O131 O -0.1816(7) 0.4139(6) 0.2267(6) 0.043(4) Uani 1 1 d .
O132 O -0.2271(8) 0.4443(7) 0.3250(7) 0.066(5) Uani 1 1 d .
O133 O 0.4774(7) 0.7828(7) 0.0188(6) 0.048(4) Uani 1 1 d .
O134 O 0.3483(6) 0.7867(6) 0.4284(6) 0.037(4) Uani 1 1 d .
O135 O 0.3463(6) 0.9270(6) 0.1416(5) 0.034(3) Uani 1 1 d .
O136 O 0.3924(7) 0.8795(7) 0.0518(6) 0.052(4) Uani 1 1 d .
O137 O 0.5095(8) 0.7328(7) 0.1134(7) 0.061(4) Uiso 1 1 d .
O138 O 0.4904(7) 0.7374(6) 0.2187(6) 0.047(4) Uani 1 1 d .
O139 O 0.5895(7) 0.8286(6) 0.2029(6) 0.042(4) Uani 1 1 d .
O140 O 0.5408(8) 0.6476(7) 0.1698(7) 0.054(4) Uani 1 1 d .
O141 O 0.6472(7) 0.7460(7) 0.1749(6) 0.052(4) Uiso 1 1 d .
O142 O 0.6636(7) 0.7473(7) 0.3948(7) 0.058(5) Uani 1 1 d .
O143 O 0.7434(6) 0.8322(7) 0.3605(6) 0.052(4) Uani 1 1 d .
O144 O 0.7737(7) 0.9618(7) 0.3042(6) 0.051(4) Uani 1 1 d .
O145 O 0.7722(6) 0.9501(6) 0.4093(5) 0.033(3) Uani 1 1 d .
O146 O 0.8683(7) 0.9084(8) 0.3643(7) 0.064(5) Uani 1 1 d .
O147 O 0.8063(7) 1.0279(7) 0.2283(6) 0.057(4) Uani 1 1 d .
O148 O 0.4478(6) 0.8163(6) 0.1225(5) 0.033(3) Uani 1 1 d .
O149 O -0.1350(11) 0.6990(10) 0.1109(10) 0.084(7) Uiso 0.80 1 d P
O150 O 0.1761(7) 0.6883(7) 0.0370(7) 0.057(4) Uiso 1 1 d .
O151 O 0.1893(7) 0.7729(7) -0.0374(7) 0.058(4) Uiso 1 1 d .
O152 O -0.1020(13) 0.6105(12) 0.0207(11) 0.103(8) Uiso 0.80 1 d P
O153 O -0.2289(10) 0.5758(9) 0.0565(9) 0.098(6) Uiso 1 1 d .
O154 O 0.0855(7) 0.7673(6) 0.0183(6) 0.045(4) Uiso 1 1 d .
O201 O 0.7329(12) 0.2717(11) 0.4695(11) 0.093(8) Uiso 0.80 1 d P
O202 O 0.5036(9) 0.0909(9) 0.0152(8) 0.090(6) Uiso 1 1 d .
O203 O 0.2550(10) 0.2934(10) 0.7247(9) 0.106(7) Uiso 1 1 d .
O204 O 0.285(2) 0.404(2) 0.215(2) 0.094(15) Uiso 0.40 1 d P
O205 O 0.281(2) 0.331(2) 0.879(2) 0.085(14) Uiso 0.40 1 d P
O206 O 0.1632(17) 0.2517(16) 0.6160(15) 0.073(10) Uiso 0.50 1 d P
O207 O 0.3473(16) 0.6838(15) 0.7966(15) 0.042(9) Uiso 0.40 1 d P
O208 O 0.3751(19) 0.5154(18) 0.7873(17) 0.064(11) Uiso 0.40 1 d P
O209 O -0.044(2) 1.0206(18) 0.3381(18) 0.099(13) Uiso 0.50 1 d P
O210 O 0.1929(18) 0.1595(17) 0.9574(16) 0.085(11) Uiso 0.50 1 d P
O212 O 0.339(2) 0.141(2) 0.984(2) 0.057(14) Uiso 0.30 1 d P
O213 O 0.3095(19) 0.6492(18) 0.4525(17) 0.098(13) Uiso 0.50 1 d P
O214 O 0.3229(10) 0.6997(9) -0.0112(9) 0.098(6) Uiso 1 1 d .
O215 O 0.0306(16) 0.4627(15) 0.5232(14) 0.068(10) Uiso 0.50 1 d P
O217 O 0.2388(15) 0.2873(14) 0.9767(13) 0.058(9) Uiso 0.50 1 d P
O218 O 0.0344(11) 0.3310(11) 0.4615(10) 0.086(7) Uiso 0.80 1 d P
O219 O 0.1338(10) 0.6038(10) 0.5768(9) 0.075(6) Uiso 0.80 1 d P
O220 O 0.9182(13) 0.1714(12) 0.5277(12) 0.091(9) Uiso 0.70 1 d P
O221 O 0.8977(13) 0.2981(12) 0.4601(12) 0.069(8) Uiso 0.60 1 d P
O222 O 0.3119(9) 0.7523(8) 0.6584(8) 0.078(5) Uiso 1 1 d .
O223 O 0.9447(9) 0.1105(8) 0.2377(8) 0.085(6) Uiso 1 1 d .
O224 O 0.0206(9) 0.4646(8) 0.9725(8) 0.083(6) Uiso 1 1 d .
O225 O 0.7557(8) 0.1529(7) 0.4891(7) 0.068(5) Uiso 1 1 d .
O226 O 0.1637(17) 0.7739(16) 0.7294(16) 0.081(11) Uiso 0.50 1 d P
O227 O 0.2126(18) 0.6849(17) 0.6959(16) 0.085(11) Uiso 0.50 1 d P
O228 O 0.2528(19) 0.5022(17) 0.0699(17) 0.089(12) Uiso 0.50 1 d P
O229 O 0.302(2) 1.013(2) -0.071(2) 0.083(14) Uiso 0.40 1 d P
O230 O -0.1680(9) 0.7434(9) 0.2248(9) 0.092(6) Uiso 1 1 d .
O231 O 0.1941(17) 0.8141(16) 0.6412(16) 0.080(11) Uiso 0.50 1 d P
O232 O 0.1527(19) 0.9228(18) 0.5263(17) 0.091(12) Uiso 0.50 1 d P
O234 O 0.346(3) 0.895(3) -0.109(3) 0.084(19) Uiso 0.30 1 d P
O235 O 0.1322(13) 0.0684(12) 0.8445(12) 0.088(8) Uiso 0.70 1 d P
O236 O -0.0934(11) 0.8641(10) 0.2410(10) 0.117(7) Uiso 1 1 d .
O237 O 0.3995(11) 0.8362(10) 0.7703(10) 0.114(7) Uiso 1 1 d .
O238 O 0.5225(13) 0.6355(12) 0.6066(11) 0.102(8) Uiso 0.80 1 d P
O239 O 0.6238(14) 0.6494(13) 0.4435(12) 0.071(8) Uiso 0.60 1 d P
O240 O -0.0318(13) 0.8091(12) 0.3746(12) 0.065(8) Uiso 0.60 1 d P
O241 O 0.1725(14) 0.0964(13) 0.4831(13) 0.054(8) Uiso 0.50 1 d P
O242 O 0.4878(16) 0.6514(15) 0.4205(14) 0.066(9) Uiso 0.50 1 d P
O243 O 0.0827(17) 0.2692(16) -0.0171(15) 0.075(10) Uiso 0.50 1 d P
O244 O 0.3738(19) 0.5849(18) 0.0857(17) 0.097(13) Uiso 0.50 1 d P
O246 O 0.190(3) 0.427(2) 0.413(2) 0.102(16) Uiso 0.40 1 d P
O247 O 0.021(2) 0.208(2) 0.448(2) 0.117(15) Uiso 0.50 1 d P
O248 O 0.757(2) 0.733(2) 0.5049(19) 0.113(14) Uiso 0.50 1 d P
O249 O 0.9831(12) 0.2407(12) 0.2981(11) 0.081(8) Uiso 0.70 1 d P
O250 O 0.7847(16) 0.1328(15) 0.0667(14) 0.068(10) Uiso 0.50 1 d P
O251 O 0.1352(15) 0.3569(14) 0.0738(14) 0.064(9) Uiso 0.50 1 d P
N1 N 0.9457(9) 0.0856(8) 0.9399(8) 0.052(5) Uiso 1 1 d .
N2 N 0.9984(9) 0.2847(8) 0.2052(8) 0.053(5) Uiso 1 1 d .
N3 N 0.8495(8) 0.0331(7) 0.1243(7) 0.035(4) Uiso 1 1 d .
N4 N 0.4531(14) 0.7102(13) 0.4993(13) 0.124(10) Uiso 1 1 d .
N5 N 0.3317(13) 0.5883(12) 0.8632(12) 0.110(9) Uiso 1 1 d .
C1 C 1.0217(11) 0.0856(11) 0.9429(10) 0.054(6) Uiso 1 1 d .
C2 C 0.9432(11) 0.1036(10) 1.0034(10) 0.053(6) Uiso 1 1 d .
C3 C 1.0727(16) 0.2864(15) 0.2101(14) 0.100(10) Uiso 1 1 d .
C4 C 0.9482(18) 0.2261(17) 0.1522(16) 0.084(11) Uiso 0.80 1 d P

loop_
_atom_site_aniso_label
_atom_site_aniso_U_11
_atom_site_aniso_U_22
_atom_site_aniso_U_33
_atom_site_aniso_U_23
_atom_site_aniso_U_13
_atom_site_aniso_U_12
W1 0.0280(4) 0.0306(5) 0.0225(4) 0.0097(4) 0.0058(4) 0.0136(4)
W2 0.0245(4) 0.0269(5) 0.0214(4) 0.0085(4) 0.0028(4) 0.0111(4)
W3 0.0302(5) 0.0274(5) 0.0230(4) 0.0074(4) 0.0034(4) 0.0118(4)
W4 0.0280(5) 0.0306(5) 0.0269(5) 0.0099(4) 0.0008(4) 0.0108(4)
W5 0.0378(5) 0.0412(6) 0.0270(5) 0.0157(4) 0.0072(4) 0.0111(4)
W6 0.0281(5) 0.0307(5) 0.0251(5) 0.0100(4) 0.0050(4) 0.0119(4)
W7 0.0361(5) 0.0332(5) 0.0286(5) 0.0125(4) 0.0080(4) 0.0099(4)
W8 0.0322(5) 0.0345(5) 0.0205(4) 0.0091(4) 0.0033(4) 0.0123(4)
W9 0.0313(5) 0.0303(5) 0.0236(4) 0.0107(4) 0.0051(4) 0.0128(4)
W10 0.0358(5) 0.0477(6) 0.0268(5) 0.0162(4) 0.0109(4) 0.0167(4)
W11 0.0381(5) 0.0320(5) 0.0306(5) 0.0061(4) 0.0026(4) 0.0150(4)
W12 0.0306(5) 0.0467(6) 0.0273(5) 0.0146(4) 0.0091(4) 0.0127(4)
W13 0.0279(4) 0.0320(5) 0.0201(4) 0.0082(4) 0.0029(4) 0.0122(4)
W14 0.0498(6) 0.0353(5) 0.0316(5) 0.0144(4) 0.0127(4) 0.0147(5)
W15 0.0261(4) 0.0410(5) 0.0210(4) 0.0113(4) 0.0045(4) 0.0143(4)
W16 0.0477(6) 0.0464(6) 0.0446(6) 0.0192(5) 0.0153(5) 0.0259(5)
W17 0.0376(5) 0.0294(5) 0.0279(5) 0.0093(4) 0.0064(4) 0.0097(4)
W18 0.0350(5) 0.0342(5) 0.0289(5) 0.0128(4) 0.0029(4) 0.0082(4)
W19 0.0279(5) 0.0582(6) 0.0293(5) 0.0200(5) 0.0088(4) 0.0200(4)
W20 0.0384(5) 0.0419(5) 0.0233(5) 0.0109(4) 0.0089(4) 0.0183(4)
W21 0.0385(5) 0.0350(5) 0.0355(5) 0.0083(4) 0.0055(4) 0.0202(4)
W22 0.0368(5) 0.0424(6) 0.0352(5) 0.0163(4) 0.0028(4) 0.0196(4)
W23 0.0491(6) 0.0365(6) 0.0414(6) 0.0214(5) 0.0056(5) 0.0105(5)
W24 0.0527(6) 0.0561(7) 0.0332(5) 0.0163(5) 0.0193(5) 0.0293(5)
W25 0.0371(5) 0.0284(5) 0.0305(5) 0.0094(4) 0.0096(4) 0.0141(4)
W26 0.0312(5) 0.0364(5) 0.0346(5) 0.0125(4) 0.0062(4) 0.0161(4)
W27 0.0413(5) 0.0440(6) 0.0288(5) 0.0174(4) 0.0046(4) 0.0166(5)
W28 0.0527(6) 0.0371(6) 0.0411(6) 0.0182(5) 0.0172(5) 0.0147(5)
W29 0.0365(5) 0.0736(7) 0.0445(6) 0.0297(5) 0.0195(5) 0.0311(5)
W30 0.0516(6) 0.0309(5) 0.0342(5) 0.0061(4) 0.0107(5) 0.0057(5)
W31 0.0605(6) 0.0552(7) 0.0469(6) 0.0220(5) 0.0273(5) 0.0358(5)
W32 0.0522(6) 0.0430(6) 0.0455(6) 0.0238(5) 0.0040(5) 0.0201(5)
W33 0.0410(6) 0.0425(6) 0.0612(7) 0.0184(5) 0.0119(5) 0.0156(5)
W34 0.0371(5) 0.0674(7) 0.0415(6) 0.0265(5) 0.0190(5) 0.0221(5)
W35 0.0508(6) 0.0393(6) 0.0424(6) 0.0109(5) 0.0005(5) 0.0072(5)
W36 0.0383(5) 0.0602(7) 0.0448(6) 0.0289(5) 0.0172(5) 0.0308(5)
W37 0.0481(6) 0.0372(6) 0.0450(6) 0.0122(5) 0.0114(5) 0.0080(5)
W38 0.0462(5) 0.0369(5) 0.0382(5) 0.0158(4) 0.0143(4) 0.0174(5)
W39 0.0473(6) 0.0373(6) 0.0446(6) 0.0137(5) 0.0191(5) 0.0146(5)
W40 0.0491(6) 0.0316(5) 0.0479(6) 0.0130(5) 0.0058(5) 0.0181(5)
W41 0.0554(6) 0.0776(8) 0.0481(6) 0.0296(6) 0.0297(5) 0.0411(6)
W42 0.0501(6) 0.0435(6) 0.0606(7) 0.0202(5) 0.0250(5) 0.0137(5)
W43 0.0803(12) 0.0571(11) 0.0691(12) 0.0200(9) 0.0259(10) 0.0213(10)
Se1 0.0377(12) 0.0455(14) 0.0242(11) 0.0137(10) 0.0098(10) 0.0230(11)
Se2 0.0307(11) 0.0320(12) 0.0252(11) 0.0116(9) 0.0026(9) 0.0124(10)
Se3 0.0394(12) 0.0325(13) 0.0329(12) 0.0092(10) 0.0067(10) 0.0111(10)
Co1 0.0446(17) 0.0401(18) 0.0229(15) 0.0054(13) 0.0010(13) 0.0146(15)
Co2 0.0236(14) 0.0251(16) 0.0498(19) 0.0201(14) -0.0115(14) -0.0006(12)
Co3 0.0803(12) 0.0571(11) 0.0691(12) 0.0200(9) 0.0259(10) 0.0213(10)
K1 0.036(3) 0.041(3) 0.019(2) 0.009(2) 0.003(2) 0.017(2)
K2 0.033(2) 0.038(3) 0.026(2) 0.008(2) 0.007(2) 0.014(2)
K3 0.034(3) 0.060(3) 0.036(3) 0.015(2) 0.005(2) 0.025(3)
K4 0.067(3) 0.049(3) 0.028(3) 0.007(2) 0.012(3) 0.019(3)
K5 0.045(3) 0.064(4) 0.032(3) 0.017(3) 0.004(2) 0.015(3)
K6 0.039(3) 0.068(4) 0.036(3) 0.021(3) 0.005(2) 0.015(3)
K7 0.060(3) 0.068(4) 0.062(4) 0.034(3) 0.022(3) 0.030(3)
O2 0.055(9) 0.056(10) 0.052(10) 0.034(8) -0.002(8) 0.022(8)
O3 0.069(10) 0.038(9) 0.042(9) 0.029(7) 0.038(8) 0.022(8)
O4 0.035(8) 0.036(9) 0.050(9) 0.020(7) 0.001(7) 0.020(7)
O5 0.031(8) 0.046(9) 0.063(10) 0.044(8) 0.011(7) 0.002(7)
O6 0.064(10) 0.040(9) 0.034(9) 0.008(7) -0.004(8) 0.015(8)
O7 0.045(8) 0.025(8) 0.040(9) 0.005(7) -0.011(7) 0.004(7)
O8 0.046(9) 0.019(8) 0.054(9) 0.007(7) 0.008(7) 0.013(7)
O9 0.037(8) 0.049(10) 0.044(9) 0.009(7) 0.003(7) 0.027(7)
O11 0.050(9) 0.053(10) 0.024(8) 0.021(7) -0.012(7) 0.012(8)
O14 0.028(7) 0.045(9) 0.025(8) 0.014(7) -0.011(6) 0.003(7)
O15 0.030(7) 0.045(9) 0.028(8) 0.014(7) 0.002(6) 0.008(7)
O16 0.037(8) 0.041(9) 0.053(9) 0.024(7) 0.023(7) 0.023(7)
O17 0.028(7) 0.029(8) 0.033(8) 0.009(6) -0.002(6) 0.003(6)
O18 0.043(8) 0.026(8) 0.019(7) 0.006(6) 0.003(6) 0.010(6)
O19 0.037(8) 0.035(8) 0.022(7) 0.018(6) 0.003(6) 0.018(7)
O20 0.031(7) 0.041(8) 0.018(7) 0.012(6) 0.010(6) 0.018(6)
O21 0.028(7) 0.027(8) 0.040(8) -0.001(7) -0.006(7) 0.004(6)
O22 0.034(8) 0.044(9) 0.045(9) 0.008(7) -0.001(7) 0.026(7)
O23 0.027(7) 0.053(9) 0.037(8) 0.015(7) 0.019(6) 0.021(7)
O24 0.030(7) 0.043(9) 0.017(7) 0.008(6) -0.009(6) 0.015(7)
O25 0.032(7) 0.029(8) 0.034(8) 0.015(6) 0.010(6) 0.020(6)
O26 0.028(7) 0.029(8) 0.031(8) 0.008(6) 0.002(6) 0.016(6)
O27 0.024(7) 0.042(9) 0.031(8) 0.016(7) -0.003(6) 0.014(6)
O28 0.017(7) 0.060(10) 0.043(9) 0.030(8) 0.006(6) 0.013(7)
O29 0.028(7) 0.038(8) 0.019(7) 0.007(6) -0.001(6) 0.008(6)
O30 0.049(9) 0.057(10) 0.034(8) 0.037(7) 0.016(7) 0.018(8)
O31 0.046(9) 0.040(9) 0.031(8) 0.005(7) 0.011(7) 0.008(7)
O32 0.033(8) 0.039(9) 0.019(7) -0.003(6) 0.006(6) 0.006(7)
O33 0.029(7) 0.037(8) 0.021(7) 0.009(6) -0.002(6) 0.013(6)
O34 0.027(7) 0.044(9) 0.032(8) 0.008(7) -0.002(6) 0.023(7)
O35 0.033(7) 0.027(8) 0.031(8) 0.006(6) 0.004(6) 0.011(6)
O36 0.027(7) 0.024(7) 0.032(8) 0.013(6) 0.004(6) 0.012(6)
O37 0.013(6) 0.028(7) 0.025(7) 0.009(6) -0.005(5) 0.004(6)
O38 0.031(8) 0.044(9) 0.039(8) 0.013(7) 0.008(7) 0.012(7)
O39 0.034(8) 0.040(8) 0.023(7) 0.010(6) 0.002(6) 0.020(7)
O40 0.025(7) 0.032(8) 0.022(7) 0.010(6) 0.001(6) 0.023(6)
O41 0.033(8) 0.052(9) 0.021(7) 0.015(7) 0.000(6) 0.005(7)
O42 0.014(6) 0.025(7) 0.030(7) 0.008(6) -0.001(6) 0.006(6)
O43 0.044(8) 0.015(7) 0.059(10) 0.014(7) 0.009(7) 0.011(6)
O44 0.027(7) 0.035(8) 0.036(8) 0.014(7) 0.010(6) 0.009(6)
O45 0.025(7) 0.033(8) 0.038(8) 0.017(7) -0.001(6) 0.003(6)
O46 0.031(7) 0.028(8) 0.027(7) 0.009(6) 0.019(6) 0.021(6)
O47 0.030(7) 0.048(9) 0.023(7) 0.009(7) 0.005(6) 0.013(7)
O48 0.028(7) 0.038(8) 0.041(8) 0.014(7) 0.011(6) 0.021(6)
O49 0.040(8) 0.051(10) 0.038(8) 0.019(7) 0.014(7) 0.022(7)
O50 0.027(7) 0.053(9) 0.021(7) 0.011(7) 0.007(6) 0.017(7)
O51 0.029(7) 0.043(9) 0.041(8) 0.027(7) 0.010(7) 0.004(7)
O52 0.029(7) 0.045(9) 0.037(8) 0.016(7) 0.010(6) 0.008(7)
O53 0.038(8) 0.035(8) 0.016(7) 0.017(6) 0.012(6) 0.005(6)
O54 0.026(7) 0.059(10) 0.038(8) 0.023(7) 0.021(6) 0.012(7)
O55 0.056(9) 0.055(10) 0.025(8) 0.019(7) 0.015(7) 0.024(8)
O56 0.048(8) 0.058(10) 0.013(7) 0.014(7) 0.006(6) 0.022(8)
O57 0.039(8) 0.055(10) 0.032(8) 0.023(7) 0.020(7) 0.029(7)
O58 0.036(8) 0.039(9) 0.031(8) 0.003(7) 0.007(6) 0.018(7)
O59 0.040(8) 0.023(8) 0.032(8) 0.004(6) 0.006(7) 0.016(6)
O60 0.020(7) 0.031(8) 0.030(7) 0.010(6) 0.010(6) 0.008(6)
O61 0.041(8) 0.074(11) 0.034(8) 0.033(8) 0.013(7) 0.028(8)
O62 0.040(8) 0.063(11) 0.064(10) 0.028(9) 0.036(8) 0.030(8)
O63 0.065(10) 0.083(13) 0.068(11) 0.036(10) 0.031(9) 0.058(10)
O64 0.013(7) 0.116(14) 0.065(10) 0.067(10) 0.017(7) 0.024(8)
O65 0.028(7) 0.044(9) 0.033(8) 0.020(7) 0.017(6) 0.018(7)
O66 0.065(10) 0.053(10) 0.065(10) 0.036(9) 0.034(8) 0.036(8)
O67 0.036(8) 0.058(10) 0.055(9) 0.037(8) 0.027(7) 0.032(7)
O68 0.036(8) 0.038(8) 0.039(8) 0.011(7) 0.018(7) 0.018(7)
O69 0.054(9) 0.071(11) 0.029(8) 0.025(7) 0.015(7) 0.054(8)
O71 0.019(7) 0.035(8) 0.022(7) 0.016(6) -0.006(6) 0.011(6)
O72 0.039(8) 0.027(7) 0.030(7) 0.015(6) 0.012(6) 0.029(6)
O73 0.034(7) 0.020(7) 0.028(7) 0.009(6) 0.006(6) 0.015(6)
O74 0.039(8) 0.032(8) 0.018(7) 0.009(6) 0.003(6) 0.010(7)
O75 0.038(8) 0.040(9) 0.034(8) 0.013(7) 0.012(7) 0.018(7)
O76 0.039(8) 0.031(8) 0.028(7) 0.012(6) 0.001(6) 0.018(7)
O77 0.028(7) 0.031(8) 0.023(7) 0.007(6) 0.002(6) 0.024(6)
O78 0.037(8) 0.020(7) 0.027(7) 0.005(6) 0.005(6) 0.013(6)
O79 0.025(7) 0.030(8) 0.027(7) 0.008(6) 0.003(6) 0.009(6)
O80 0.039(8) 0.033(8) 0.039(8) 0.012(7) 0.015(7) 0.012(7)
O81 0.040(8) 0.040(9) 0.029(8) 0.012(7) -0.002(7) 0.004(7)
O82 0.033(8) 0.037(9) 0.046(9) 0.015(7) 0.011(7) 0.008(7)
O83 0.061(9) 0.034(9) 0.035(8) 0.016(7) 0.017(7) 0.002(7)
O84 0.051(9) 0.061(10) 0.025(7) 0.016(7) 0.019(7) 0.045(8)
O85 0.036(8) 0.043(9) 0.064(10) 0.032(8) 0.032(7) 0.024(7)
O86 0.061(9) 0.035(9) 0.039(8) 0.011(7) 0.019(7) 0.027(8)
O87 0.057(10) 0.057(10) 0.054(10) 0.022(8) 0.015(8) 0.038(8)
O88 0.032(7) 0.033(8) 0.032(8) 0.020(7) 0.008(6) 0.001(6)
O89 0.030(7) 0.043(9) 0.031(8) 0.010(7) 0.013(6) 0.017(7)
O91 0.032(8) 0.025(8) 0.037(8) 0.006(6) 0.013(6) 0.001(6)
O92 0.048(9) 0.061(11) 0.056(10) 0.023(8) 0.024(8) 0.026(8)
O93 0.050(9) 0.052(10) 0.072(11) 0.031(9) 0.024(8) 0.022(8)
O94 0.051(9) 0.050(10) 0.029(8) 0.001(7) 0.008(7) 0.019(8)
O95 0.068(10) 0.043(9) 0.044(9) 0.021(7) 0.033(8) 0.020(8)
O96 0.065(10) 0.046(9) 0.047(9) 0.023(8) 0.032(8) 0.033(8)
O97 0.040(9) 0.029(9) 0.063(10) 0.000(8) 0.012(8) -0.001(7)
O98 0.039(8) 0.046(9) 0.026(8) 0.012(7) 0.007(6) 0.018(7)
O99 0.045(8) 0.034(8) 0.021(7) 0.018(6) 0.007(6) 0.010(7)
O100 0.055(9) 0.048(10) 0.033(8) 0.001(7) 0.013(7) 0.027(8)
O101 0.072(10) 0.033(9) 0.052(10) 0.015(8) 0.031(8) 0.015(8)
O102 0.053(9) 0.032(9) 0.043(9) 0.004(7) 0.018(7) 0.008(7)
O103 0.058(9) 0.035(9) 0.041(9) 0.018(7) 0.013(7) 0.017(7)
O104 0.060(9) 0.040(9) 0.029(8) 0.013(7) 0.005(7) 0.008(8)
O105 0.045(8) 0.032(8) 0.026(8) 0.013(6) 0.007(7) 0.000(7)
O106 0.059(9) 0.032(8) 0.033(8) 0.020(7) 0.014(7) 0.017(7)
O107 0.027(7) 0.049(9) 0.049(9) 0.025(8) 0.014(7) 0.014(7)
O108 0.039(8) 0.051(9) 0.024(7) 0.013(7) 0.008(6) 0.016(7)
O109 0.029(7) 0.039(8) 0.031(7) 0.025(6) 0.016(6) 0.016(6)
O110 0.046(9) 0.055(10) 0.052(9) 0.030(8) 0.013(8) 0.029(8)
O111 0.052(9) 0.045(10) 0.060(10) 0.013(8) 0.024(8) 0.021(8)
O112 0.043(9) 0.058(11) 0.061(10) 0.033(9) 0.011(8) 0.008(8)
O113 0.075(11) 0.034(9) 0.052(10) 0.012(8) 0.006(9) 0.013(8)
O114 0.077(11) 0.042(10) 0.046(10) 0.013(8) -0.003(9) -0.003(9)
O115 0.043(8) 0.038(9) 0.043(9) 0.020(7) -0.008(7) 0.010(7)
O116 0.055(9) 0.046(10) 0.058(10) 0.007(8) 0.019(8) 0.015(8)
O117 0.067(10) 0.050(10) 0.066(11) 0.034(9) 0.017(9) 0.012(9)
O118 0.065(10) 0.044(10) 0.034(9) 0.010(7) 0.008(8) 0.008(8)
O119 0.057(9) 0.049(10) 0.021(8) 0.003(7) -0.004(7) 0.005(8)
O120 0.039(8) 0.024(8) 0.045(9) 0.009(7) 0.016(7) 0.009(6)
O121 0.067(10) 0.043(9) 0.029(8) 0.026(7) 0.012(7) 0.018(8)
O122 0.059(9) 0.038(9) 0.027(8) 0.009(7) 0.011(7) 0.016(7)
O123 0.051(9) 0.036(9) 0.045(9) 0.021(7) 0.020(7) 0.023(7)
O124 0.040(8) 0.041(9) 0.054(10) 0.009(8) 0.012(7) 0.013(7)
O125 0.052(9) 0.050(10) 0.047(10) 0.013(8) -0.001(8) 0.014(8)
O126 0.073(11) 0.079(13) 0.081(13) 0.035(11) 0.019(10) 0.039(10)
O127 0.059(10) 0.063(12) 0.075(12) 0.039(10) 0.018(9) 0.013(9)
O128 0.058(10) 0.037(9) 0.049(9) 0.002(7) 0.006(8) 0.020(8)
O129 0.051(9) 0.043(9) 0.056(10) 0.030(8) 0.005(8) 0.012(8)
O130 0.029(8) 0.044(10) 0.087(12) 0.014(9) 0.013(8) 0.009(7)
O131 0.048(9) 0.035(9) 0.051(9) 0.021(7) 0.021(7) 0.010(7)
O132 0.073(11) 0.048(11) 0.075(12) 0.016(9) 0.032(10) 0.018(9)
O133 0.039(8) 0.071(11) 0.035(8) 0.016(8) 0.013(7) 0.023(8)
O134 0.029(7) 0.027(8) 0.050(9) 0.008(7) 0.014(7) 0.006(6)
O135 0.044(8) 0.034(8) 0.017(7) 0.010(6) 0.003(6) 0.010(7)
O136 0.051(9) 0.062(11) 0.034(9) 0.002(8) 0.003(7) 0.032(8)
O138 0.055(9) 0.056(10) 0.032(8) 0.017(7) 0.006(7) 0.037(8)
O139 0.042(8) 0.048(9) 0.041(9) 0.016(7) 0.022(7) 0.017(7)
O140 0.070(10) 0.052(10) 0.059(10) 0.025(8) 0.032(8) 0.036(9)
O142 0.040(9) 0.077(12) 0.062(10) 0.035(9) 0.006(8) 0.033(9)
O143 0.029(8) 0.081(12) 0.046(9) 0.017(9) 0.011(7) 0.029(8)
O144 0.040(9) 0.073(11) 0.049(9) 0.022(8) 0.019(7) 0.030(8)
O145 0.022(7) 0.049(9) 0.035(8) 0.021(7) 0.013(6) 0.013(6)
O146 0.044(9) 0.114(15) 0.059(10) 0.050(10) 0.029(8) 0.034(10)
O147 0.055(10) 0.068(12) 0.050(10) 0.025(9) 0.020(8) 0.017(9)
O148 0.039(8) 0.038(8) 0.031(8) 0.012(7) 0.019(6) 0.021(7)

loop_
_atom_type_symbol
_atom_type_description
_atom_type_scat_dispersion_real
_atom_type_scat_dispersion_imag
_atom_type_scat_source
W W -0.8490 6.8722 'International Tables Vol C Tables 4.2.6.8 and 6.1.1.4'
Se Se -0.0929 2.2259 'International Tables Vol C Tables 4.2.6.8 and 6.1.1.4'
Co Co 0.3494 0.9721 'International Tables Vol C Tables 4.2.6.8 and 6.1.1.4'
K K 0.2009 0.2494 'International Tables Vol C Tables 4.2.6.8 and 6.1.1.4'
O O 0.0106 0.0060 'International Tables Vol C Tables 4.2.6.8 and 6.1.1.4'
N N 0.0061 0.0033 'International Tables Vol C Tables 4.2.6.8 and 6.1.1.4'
C C 0.0033 0.0016 'International Tables Vol C Tables 4.2.6.8 and 6.1.1.4'
H H 0.0000 0.0000 'International Tables Vol C Tables 4.2.6.8 and 6.1.1.4'

loop_
_geom_angle_atom_site_label_1
_geom_angle_atom_site_label_2
_geom_angle_atom_site_label_3
_geom_angle
_geom_angle_site_symmetry_1
_geom_angle_site_symmetry_3
O89 W1 O59 100.5(5) . .
O89 W1 O60 101.1(5) . .
O59 W1 O60 98.9(6) . .
O89 W1 O72 89.1(5) . .
O59 W1 O72 92.0(5) . .
O60 W1 O72 163.4(5) . .
O89 W1 O71 155.5(5) . .
O59 W1 O71 92.5(5) . .
O60 W1 O71 97.2(5) . .
O72 W1 O71 69.7(4) . .
O89 W1 O77 85.6(5) . .
O59 W1 O77 170.1(5) . .
O60 W1 O77 87.5(5) . .
O72 W1 O77 80.1(5) . .
O71 W1 O77 79.1(4) . .
O89 W1 K1 130.5(4) . .
O59 W1 K1 59.6(4) . .
O60 W1 K1 47.6(4) . .
O72 W1 K1 132.3(3) . .
O71 W1 K1 74.0(3) . .
O77 W1 K1 121.9(3) . .
O89 W1 K4 47.8(4) . .
O59 W1 K4 136.8(4) . .
O60 W1 K4 67.3(4) . .
O72 W1 K4 112.3(3) . .
O71 W1 K4 128.7(3) . .
O77 W1 K4 52.8(3) . .
K1 W1 K4 114.33(9) . .
O37 W2 O25 98.9(5) . .
O37 W2 O36 102.0(5) . .
O25 W2 O36 101.6(5) . .
O37 W2 O42 92.6(5) . .
O25 W2 O42 88.5(5) . .
O36 W2 O42 160.6(5) . .
O37 W2 O71 91.0(5) . .
O25 W2 O71 156.7(5) . .
O36 W2 O71 96.9(5) . .
O42 W2 O71 70.0(4) . .
O37 W2 O40 170.5(5) . .
O25 W2 O40 84.5(5) . .
O36 W2 O40 85.9(5) . .
O42 W2 O40 78.5(5) . .
O71 W2 O40 82.7(4) . .
O37 W2 K1 56.7(3) . .
O25 W2 K1 129.1(4) . .
O36 W2 K1 52.4(4) . .
O42 W2 K1 131.4(3) . .
O71 W2 K1 73.7(3) . .
O40 W2 K1 127.4(3) . .
O37 W2 K3 139.9(4) . .
O25 W2 K3 52.7(4) . .
O36 W2 K3 64.2(4) . .
O42 W2 K3 111.7(4) . .
O71 W2 K3 126.6(3) . .
O40 W2 K3 48.6(3) . .
K1 W2 K3 115.70(9) . .
O37 W2 K2 142.0(3) . .
O25 W2 K2 111.8(4) . .
O36 W2 K2 51.4(4) . .
O42 W2 K2 109.5(3) . .
O71 W2 K2 69.6(3) . .
O40 W2 K2 41.4(3) . .
K1 W2 K2 86.07(9) . .
K3 W2 K2 59.58(8) . .
O79 W3 O42 90.9(5) . .
O79 W3 O72 92.0(5) . .
O42 W3 O72 143.4(5) . .
O79 W3 O73 93.3(5) . .
O42 W3 O73 143.8(5) . .
O72 W3 O73 72.3(5) . .
O79 W3 O74 93.7(5) . .
O42 W3 O74 73.2(5) . .
O72 W3 O74 142.8(5) . .
O73 W3 O74 70.7(5) . .
O79 W3 O71 100.0(5) . .
O42 W3 O71 72.2(4) . .
O72 W3 O71 71.5(5) . .
O73 W3 O71 141.6(4) . .
O74 W3 O71 142.7(5) . .
O79 W3 O76 174.0(5) . .
O42 W3 O76 89.4(5) . .
O72 W3 O76 91.3(5) . .
O73 W3 O76 82.9(5) . .
O74 W3 O76 80.7(5) . .
O71 W3 O76 85.8(5) . .
O43 W4 O45 103.0(6) . .
O43 W4 O24 98.0(5) . .
O45 W4 O24 100.6(6) . .
O43 W4 O74 92.7(5) . .
O45 W4 O74 96.8(5) . .
O24 W4 O74 156.9(5) . .
O43 W4 O42 92.3(5) . .
O45 W4 O42 161.1(5) . .
O24 W4 O42 88.0(5) . .
O74 W4 O42 71.1(5) . .
O43 W4 O44 168.1(5) . .
O45 W4 O44 87.6(5) . .
O24 W4 O44 85.3(5) . .
O74 W4 O44 80.4(5) . .
O42 W4 O44 76.3(5) . .
O43 W4 K7 132.2(4) . .
O45 W4 K7 38.4(4) . .
O24 W4 K7 113.3(4) . .
O74 W4 K7 72.6(4) . .
O42 W4 K7 122.7(3) . .
O44 W4 K7 55.0(3) . .
O30 W5 O29 105.4(6) . .
O30 W5 O28 101.2(6) . .
O29 W5 O28 93.0(5) . .
O30 W5 O11 101.7(6) . .
O29 W5 O11 86.9(5) . .
O28 W5 O11 156.3(6) . .
O30 W5 O5 99.0(6) . .
O29 W5 O5 155.3(6) . .
O28 W5 O5 85.8(5) . .
O11 W5 O5 84.5(5) . .
O30 W5 O19 169.0(6) . .
O29 W5 O19 83.8(5) . .
O28 W5 O19 71.8(5) . .
O11 W5 O19 84.7(5) . .
O5 W5 O19 72.4(5) . .
O30 W5 K1 96.7(4) . .
O29 W5 K1 39.3(3) . .
O28 W5 K1 56.6(4) . .
O11 W5 K1 126.2(4) . .
O5 W5 K1 141.4(4) . .
O19 W5 K1 86.5(3) . .
O41 W6 O44 103.4(6) . .
O41 W6 O40 100.5(6) . .
O44 W6 O40 99.6(5) . .
O41 W6 O76 159.6(5) . .
O44 W6 O76 93.7(5) . .
O40 W6 O76 87.2(5) . .
O41 W6 O46 89.8(5) . .
O44 W6 O46 160.6(5) . .
O40 W6 O46 91.6(4) . .
O76 W6 O46 71.0(4) . .
O41 W6 O47 86.9(6) . .
O44 W6 O47 85.6(5) . .
O40 W6 O47 169.6(5) . .
O76 W6 O47 83.5(5) . .
O46 W6 O47 81.0(4) . .
O41 W6 K2 88.0(4) . .
O44 W6 K2 147.7(4) . .
O40 W6 K2 48.2(3) . .
O76 W6 K2 83.1(3) . .
O46 W6 K2 44.9(3) . .
O47 W6 K2 125.7(3) . .
O41 W6 K3 57.0(5) . .
O44 W6 K3 98.7(4) . .
O40 W6 K3 44.8(4) . .
O76 W6 K3 131.7(4) . .
O46 W6 K3 100.4(3) . .
O47 W6 K3 143.7(3) . .
K2 W6 K3 62.22(9) . .
O41 W6 K10 46.0(4) . .
O44 W6 K10 57.6(4) . .
O40 W6 K10 109.0(4) . .
O76 W6 K10 148.3(3) . .
O46 W6 K10 133.0(3) . .
O47 W6 K10 81.3(4) . .
K2 W6 K10 128.11(16) . .
K3 W6 K10 71.24(17) . .
O123 W7 O47 99.5(6) . .
O123 W7 O75 100.6(6) . .
O47 W7 O75 95.2(6) . .
O123 W7 O106 95.0(6) . .
O47 W7 O106 164.6(5) . .
O75 W7 O106 87.1(6) . .
O123 W7 O91 91.8(6) . .
O47 W7 O91 95.7(5) . .
O75 W7 O91 161.9(5) . .
O106 W7 O91 78.7(5) . .
O123 W7 O80 170.0(5) . .
O47 W7 O80 82.5(5) . .
O75 W7 O80 88.9(5) . .
O106 W7 O80 82.4(5) . .
O91 W7 O80 78.2(5) . .
O123 W7 K7 116.4(4) . .
O47 W7 K7 54.6(4) . .
O75 W7 K7 134.2(4) . .
O106 W7 K7 113.8(3) . .
O91 W7 K7 46.4(4) . .
O80 W7 K7 56.8(3) . .
O123 W7 K8 106.6(4) . .
O47 W7 K8 132.5(4) . .
O75 W7 K8 41.9(4) . .
O106 W7 K8 45.8(4) . .
O91 W7 K8 121.9(4) . .
O80 W7 K8 78.5(3) . .
K7 W7 K8 134.55(14) . .
O39 W8 O38 100.1(6) . .
O39 W8 O135 95.8(5) . .
O38 W8 O135 95.8(5) . .
O39 W8 O27 99.3(5) . .
O38 W8 O27 96.4(6) . .
O135 W8 O27 158.6(5) . .
O39 W8 O29 168.6(5) . .
O38 W8 O29 91.2(5) . .
O135 W8 O29 81.4(5) . .
O27 W8 O29 80.8(5) . .
O39 W8 O37 91.9(5) . .
O38 W8 O37 167.7(5) . .
O135 W8 O37 80.4(5) . .
O27 W8 O37 84.0(5) . .
O29 W8 O37 76.7(4) . .
O39 W8 K1 126.6(4) . .
O38 W8 K1 112.2(4) . .
O135 W8 K1 41.7(3) . .
O27 W8 K1 117.0(3) . .
O29 W8 K1 45.7(3) . .
O37 W8 K1 57.5(3) . .
O134 W9 O77 97.9(5) . .
O134 W9 O78 104.6(5) . .
O77 W9 O78 100.3(5) . .
O134 W9 O75 88.6(5) . .
O77 W9 O75 170.7(4) . .
O78 W9 O75 84.4(5) . .
O134 W9 O46 89.0(5) . .
O77 W9 O46 93.7(5) . .
O78 W9 O46 158.8(5) . .
O75 W9 O46 79.7(5) . .
O134 W9 O76 158.3(5) . .
O77 W9 O76 87.6(5) . .
O78 W9 O76 95.0(5) . .
O75 W9 O76 84.0(5) . .
O46 W9 O76 69.6(4) . .
O134 W9 K2 82.7(4) . .
O77 W9 K2 48.3(4) . .
O78 W9 K2 148.6(4) . .
O75 W9 K2 126.7(4) . .
O46 W9 K2 47.8(3) . .
O76 W9 K2 85.5(3) . .
O134 W9 K8 80.3(4) . .
O77 W9 K8 138.0(4) . .
O78 W9 K8 42.0(4) . .
O75 W9 K8 49.6(4) . .
O46 W9 K8 128.1(4) . .
O76 W9 K8 109.4(3) . .
K2 W9 K8 162.69(13) . .
O55 W10 O58 105.8(6) . .
O55 W10 O53 100.8(5) . .
O58 W10 O53 92.6(5) . .
O55 W10 O56 101.3(6) . .
O58 W10 O56 88.1(6) . .
O53 W10 O56 156.7(5) . .
O55 W10 O54 98.7(6) . .
O58 W10 O54 155.3(5) . .
O53 W10 O54 85.2(5) . .
O56 W10 O54 84.6(6) . .
O55 W10 O57 170.0(6) . .
O58 W10 O57 82.5(5) . .
O53 W10 O57 73.0(5) . .
O56 W10 O57 84.1(5) . .
O54 W10 O57 73.3(5) . .
O55 W10 K1 96.9(5) . .
O58 W10 K1 38.6(4) . .
O53 W10 K1 56.9(4) . .
O56 W10 K1 126.6(4) . .
O54 W10 K1 141.1(4) . .
O57 W10 K1 86.3(3) . .
O21 W11 O26 104.2(5) . .
O21 W11 O17 101.0(6) . .
O26 W11 O17 91.1(5) . .
O21 W11 O8 99.6(6) . .
O26 W11 O8 156.2(5) . .
O17 W11 O8 86.5(5) . .
O21 W11 O115 101.7(6) . .
O26 W11 O115 87.6(6) . .
O17 W11 O115 156.9(5) . .
O8 W11 O115 85.5(6) . .
O21 W11 O18 170.3(5) . .
O26 W11 O18 83.2(4) . .
O17 W11 O18 72.2(5) . .
O8 W11 O18 73.5(5) . .
O115 W11 O18 84.7(5) . .
O51 W12 O50 103.5(6) . .
O51 W12 O108 103.7(5) . .
O50 W12 O108 88.7(5) . .
O51 W12 O53 99.9(5) . .
O50 W12 O53 91.6(5) . .
O108 W12 O53 155.6(5) . .
O51 W12 O52 98.0(6) . .
O50 W12 O52 158.4(6) . .
O108 W12 O52 85.7(5) . .
O53 W12 O52 85.1(5) . .
O51 W12 O57 168.4(5) . .
O50 W12 O57 85.5(5) . .
O108 W12 O57 83.4(5) . .
O53 W12 O57 72.3(5) . .
O52 W12 O57 73.2(5) . .
O51 W12 K1 96.7(4) . .
O50 W12 K1 36.2(4) . .
O108 W12 K1 124.6(4) . .
O53 W12 K1 57.4(4) . .
O52 W12 K1 141.6(3) . .
O57 W12 K1 86.4(3) . .
O51 W12 K5 30.8(4) . .
O50 W12 K5 74.6(4) . .
O108 W12 K5 92.5(4) . .
O53 W12 K5 111.1(4) . .
O52 W12 K5 126.4(4) . .
O57 W12 K5 159.8(3) . .
K1 W12 K5 79.69(9) . .
O34 W13 O33 101.2(6) . .
O34 W13 O35 100.6(5) . .
O33 W13 O35 96.2(5) . .
O34 W13 O26 92.6(5) . .
O33 W13 O26 97.5(5) . .
O35 W13 O26 158.8(5) . .
O34 W13 O32 164.2(5) . .
O33 W13 O32 92.3(5) . .
O35 W13 O32 86.0(5) . .
O26 W13 O32 77.3(5) . .
O34 W13 O36 87.6(5) . .
O33 W13 O36 170.9(5) . .
O35 W13 O36 79.7(5) . .
O26 W13 O36 84.4(4) . .
O32 W13 O36 79.4(5) . .
O34 W13 K4 51.6(4) . 2_676
O33 W13 K4 50.2(4) . 2_676
O35 W13 K4 97.0(4) . 2_676
O26 W13 K4 104.2(3) . 2_676
O32 W13 K4 142.4(3) . 2_676
O36 W13 K4 138.1(3) . 2_676
O34 W13 K2 39.3(4) . .
O33 W13 K2 123.5(4) . .
O35 W13 K2 67.3(4) . .
O26 W13 K2 117.0(4) . .
O32 W13 K2 136.1(3) . .
O36 W13 K2 62.5(3) . .
K4 W13 K2 77.53(10) 2_676 .
O34 W13 K3 45.5(3) . .
O33 W13 K3 122.7(4) . .
O35 W13 K3 129.3(4) . .
O26 W13 K3 53.1(4) . .
O32 W13 K3 119.7(3) . .
O36 W13 K3 65.4(3) . .
K4 W13 K3 86.97(11) 2_676 .
K2 W13 K3 64.40(10) . .
O34 W13 K1 131.6(4) . .
O33 W13 K1 117.1(4) . .
O35 W13 K1 49.5(4) . .
O26 W13 K1 109.5(3) . .
O32 W13 K1 44.8(3) . .
O36 W13 K1 54.1(3) . .
K4 W13 K1 145.61(10) 2_676 .
K2 W13 K1 92.94(10) . .
K3 W13 K1 118.87(10) . .
O34 W13 K5 118.6(4) . .
O33 W13 K5 37.3(4) . .
O35 W13 K5 61.5(4) . .
O26 W13 K5 125.6(4) . .
O32 W13 K5 77.2(3) . .
O36 W13 K5 135.5(3) . .
K4 W13 K5 71.76(11) 2_676 .
K2 W13 K5 114.78(10) . .
K3 W13 K5 157.90(10) . .
K1 W13 K5 83.03(10) . .
O104 W14 O106 104.5(6) . .
O104 W14 O105 101.5(6) . .
O106 W14 O105 87.2(6) . .
O104 W14 O103 100.4(6) . .
O106 W14 O103 155.2(5) . .
O105 W14 O103 86.9(6) . .
O104 W14 O121 101.0(6) . .
O106 W14 O121 91.2(6) . .
O105 W14 O121 157.1(5) . .
O103 W14 O121 85.1(6) . .
O104 W14 O99 170.3(5) . .
O106 W14 O99 82.9(5) . .
O105 W14 O99 84.9(5) . .
O103 W14 O99 72.6(5) . .
O121 W14 O99 72.2(5) . .
O104 W14 K8 87.4(5) . .
O106 W14 K8 48.4(4) . .
O105 W14 K8 135.3(4) . .
O103 W14 K8 135.0(4) . .
O121 W14 K8 50.0(4) . .
O99 W14 K8 93.1(3) . .
O48 W15 O49 103.4(6) . .
O48 W15 O35 102.6(6) . .
O49 W15 O35 94.2(5) . .
O48 W15 O109 88.8(5) . .
O49 W15 O109 96.8(5) . .
O35 W15 O109 161.9(5) . .
O48 W15 O50 160.8(5) . .
O49 W15 O50 92.1(6) . .
O35 W15 O50 87.2(5) . .
O109 W15 O50 78.1(5) . .
O48 W15 O60 87.4(5) . .
O49 W15 O60 168.9(6) . .
O35 W15 O60 80.8(5) . .
O109 W15 O60 85.8(4) . .
O50 W15 O60 77.8(5) . .
O48 W15 K2 59.7(4) . 2_676
O49 W15 K2 44.4(5) . 2_676
O35 W15 K2 109.8(4) . 2_676
O109 W15 K2 88.0(3) . 2_676
O50 W15 K2 132.6(3) . 2_676
O60 W15 K2 146.6(3) . 2_676
O48 W15 K1 130.3(4) . .
O49 W15 K1 118.1(4) . .
O35 W15 K1 51.2(4) . .
O109 W15 K1 110.7(3) . .
O50 W15 K1 45.9(3) . .
O60 W15 K1 51.3(3) . .
K2 W15 K1 157.44(10) 2_676 .
O48 W15 K2 40.2(4) . .
O49 W15 K2 120.0(5) . .
O35 W15 K2 65.7(4) . .
O109 W15 K2 119.7(4) . .
O50 W15 K2 138.0(3) . .
O60 W15 K2 67.1(3) . .
K2 W15 K2 88.11(9) 2_676 .
K1 W15 K2 92.95(9) . .
O48 W15 K4 40.1(4) . .
O49 W15 K4 115.8(4) . .
O35 W15 K4 134.5(4) . .
O109 W15 K4 50.9(4) . .
O50 W15 K4 122.4(4) . .
O60 W15 K4 74.1(3) . .
K2 W15 K4 76.61(10) 2_676 .
K1 W15 K4 124.76(10) . .
K2 W15 K4 69.72(11) . .
O48 W15 K5 123.8(4) . .
O49 W15 K5 36.4(4) . .
O35 W15 K5 61.8(4) . .
O109 W15 K5 123.0(3) . .
O50 W15 K5 75.3(4) . .
O60 W15 K5 134.4(3) . .
K2 W15 K5 75.12(10) 2_676 .
K1 W15 K5 83.90(9) . .
K2 W15 K5 113.81(10) . .
K4 W15 K5 151.32(9) . .
O87 W16 O88 101.1(6) . .
O87 W16 O86 95.8(6) . .
O88 W16 O86 97.8(6) . .
O87 W16 O68 99.9(6) . .
O88 W16 O68 91.2(5) . .
O86 W16 O68 160.1(5) . .
O87 W16 O89 168.3(6) . .
O88 W16 O89 90.6(5) . .
O86 W16 O89 82.9(5) . .
O68 W16 O89 79.3(5) . .
O87 W16 O138 87.9(6) . .
O88 W16 O138 168.9(5) . .
O86 W16 O138 87.8(5) . .
O68 W16 O138 80.7(5) . .
O89 W16 O138 80.5(5) . .
O87 W16 K4 127.1(4) . .
O88 W16 K4 46.8(4) . .
O86 W16 K4 124.7(4) . .
O68 W16 K4 52.4(4) . .
O89 W16 K4 61.6(3) . .
O138 W16 K4 122.3(4) . .
O81 W17 O82 105.1(6) . .
O81 W17 O80 101.5(6) . .
O82 W17 O80 100.5(6) . .
O81 W17 O73 152.2(6) . .
O82 W17 O73 90.2(5) . .
O80 W17 O73 98.3(5) . .
O81 W17 O74 89.6(5) . .
O82 W17 O74 154.6(6) . .
O80 W17 O74 96.6(5) . .
O73 W17 O74 68.8(4) . .
O81 W17 O83 82.0(6) . .
O82 W17 O83 83.2(6) . .
O80 W17 O83 173.9(5) . .
O73 W17 O83 76.8(5) . .
O74 W17 O83 78.4(5) . .
O81 W17 K7 52.9(4) . .
O82 W17 K7 130.0(5) . .
O80 W17 K7 53.9(4) . .
O73 W17 K7 131.3(3) . .
O74 W17 K7 75.4(4) . .
O83 W17 K7 127.0(4) . .
O31 W18 O32 104.2(6) . .
O31 W18 O115 102.8(6) . .
O32 W18 O115 88.8(6) . .
O31 W18 O28 100.2(5) . .
O32 W18 O28 90.2(5) . .
O115 W18 O28 156.5(5) . .
O31 W18 O7 99.8(6) . .
O32 W18 O7 156.0(5) . .
O115 W18 O7 86.1(6) . .
O28 W18 O7 85.2(6) . .
O31 W18 O19 168.7(6) . .
O32 W18 O19 84.3(5) . .
O115 W18 O19 84.6(5) . .
O28 W18 O19 72.0(4) . .
O7 W18 O19 71.9(5) . .
O31 W18 K1 97.0(4) . .
O32 W18 K1 36.9(4) . .
O115 W18 K1 125.5(4) . .
O28 W18 K1 55.4(4) . .
O7 W18 K1 139.4(4) . .
O19 W18 K1 85.3(3) . .
O107 W19 O109 102.9(5) . .
O107 W19 O108 101.7(6) . .
O109 W19 O108 87.5(5) . .
O107 W19 O67 100.2(6) . .
O109 W19 O67 90.7(5) . .
O108 W19 O67 157.8(5) . .
O107 W19 O145 100.3(5) . .
O109 W19 O145 156.8(5) . .
O108 W19 O145 85.6(5) . .
O67 W19 O145 87.4(5) . .
O107 W19 O65 170.6(5) . .
O109 W19 O65 82.9(5) . .
O108 W19 O65 85.8(5) . .
O67 W19 O65 72.1(5) . .
O145 W19 O65 74.5(4) . .
O107 W19 K4 88.8(4) . .
O109 W19 K4 42.3(4) . .
O108 W19 K4 129.6(4) . .
O67 W19 K4 53.9(4) . .
O145 W19 K4 141.3(4) . .
O65 W19 K4 90.7(3) . .
O107 W19 K3 35.4(4) . 2_676
O109 W19 K3 112.5(4) . 2_676
O108 W19 K3 134.1(4) . 2_676
O67 W19 K3 66.5(4) . 2_676
O145 W19 K3 88.0(3) . 2_676
O65 W19 K3 135.5(3) . 2_676
K4 W19 K3 77.88(10) . 2_676
O69 W20 O136 101.3(6) . .
O69 W20 O135 97.5(5) . .
O136 W20 O135 98.6(6) . .
O69 W20 O148 98.1(5) . .
O136 W20 O148 94.3(6) . .
O135 W20 O148 157.4(5) . .
O69 W20 O59 89.9(5) . .
O136 W20 O59 168.7(6) . .
O135 W20 O59 81.2(5) . .
O148 W20 O59 82.6(5) . .
O69 W20 O58 167.2(6) . .
O136 W20 O58 91.5(6) . .
O135 W20 O58 81.7(5) . .
O148 W20 O58 79.5(5) . .
O59 W20 O58 77.3(5) . .
O69 W20 K1 126.8(4) . .
O136 W20 K1 113.6(5) . .
O135 W20 K1 40.5(3) . .
O148 W20 K1 117.0(3) . .
O59 W20 K1 59.2(3) . .
O58 W20 K1 46.6(3) . .
O69 W20 K9 55.2(4) . .
O136 W20 K9 111.6(5) . .
O135 W20 K9 141.9(4) . .
O148 W20 K9 44.5(4) . .
O59 W20 K9 73.6(3) . .
O58 W20 K9 118.8(3) . .
K1 W20 K9 132.27(13) . .
O69 W20 K11 71.4(4) . .
O136 W20 K11 34.1(5) . .
O135 W20 K11 117.9(4) . .
O148 W20 K11 82.8(4) . .
O59 W20 K11 154.3(3) . .
O58 W20 K11 120.4(4) . .
K1 W20 K11 146.43(15) . .
K9 W20 K11 81.11(18) . .
O110 W21 O20 103.5(6) . .
O110 W21 O16 103.3(6) . .
O20 W21 O16 88.5(5) . .
O110 W21 O9 97.3(6) . .
O20 W21 O9 159.2(6) . .
O16 W21 O9 88.3(5) . .
O110 W21 O17 101.8(6) . .
O20 W21 O17 88.3(5) . .
O16 W21 O17 154.8(6) . .
O9 W21 O17 85.9(5) . .
O110 W21 O18 167.6(6) . .
O20 W21 O18 86.3(5) . .
O16 W21 O18 84.4(5) . .
O9 W21 O18 73.0(5) . .
O17 W21 O18 70.5(5) . .
O111 W22 O15 104.1(6) . .
O111 W22 O16 101.8(6) . .
O15 W22 O16 90.3(5) . .
O111 W22 O13 101.5(6) . .
O15 W22 O13 92.5(6) . .
O16 W22 O13 155.1(6) . .
O111 W22 O10 101.1(6) . .
O15 W22 O10 154.6(5) . .
O16 W22 O10 81.5(5) . .
O13 W22 O10 85.4(6) . .
O111 W22 O14 168.2(6) . .
O15 W22 O14 85.7(5) . .
O16 W22 O14 84.6(5) . .
O13 W22 O14 71.0(5) . .
O10 W22 O14 69.7(5) . .
O114 W23 O5 102.3(7) . .
O114 W23 O7 102.7(6) . .
O5 W23 O7 87.7(6) . .
O114 W23 O112 102.8(6) . .
O5 W23 O112 89.7(6) . .
O7 W23 O112 154.3(6) . .
O114 W23 O6 101.2(7) . .
O5 W23 O6 156.5(6) . .
O7 W23 O6 87.2(6) . .
O112 W23 O6 85.0(6) . .
O114 W23 O19 170.6(6) . .
O5 W23 O19 71.7(5) . .
O7 W23 O19 70.3(5) . .
O112 W23 O19 84.6(5) . .
O6 W23 O19 85.0(5) . .
O133 W24 O148 101.0(6) . .
O133 W24 O56 102.4(6) . .
O148 W24 O56 88.4(6) . .
O133 W24 O64 103.0(6) . .
O148 W24 O64 155.9(6) . .
O56 W24 O64 83.6(6) . .
O133 W24 O137 102.8(7) . .
O148 W24 O137 87.1(6) . .
O56 W24 O137 154.8(6) . .
O64 W24 O137 90.6(6) . .
O133 W24 O139 170.6(6) . .
O148 W24 O139 84.9(5) . .
O56 W24 O139 85.0(5) . .
O64 W24 O139 71.8(5) . .
O137 W24 O139 69.9(5) . .
O133 W24 K9 88.3(5) . .
O148 W24 K9 45.5(4) . .
O56 W24 K9 133.9(4) . .
O64 W24 K9 138.0(5) . .
O137 W24 K9 47.4(5) . .
O139 W24 K9 90.6(3) . .
O85 W25 O84 101.3(6) . .
O85 W25 O86 96.4(6) . .
O84 W25 O86 104.1(5) . .
O85 W25 O73 92.2(5) . .
O84 W25 O73 91.5(5) . .
O86 W25 O73 160.3(5) . .
O85 W25 O72 94.5(5) . .
O84 W25 O72 156.6(5) . .
O86 W25 O72 90.9(5) . .
O73 W25 O72 70.7(4) . .
O85 W25 O78 170.9(5) . .
O84 W25 O78 87.5(5) . .
O86 W25 O78 83.6(5) . .
O73 W25 O78 85.1(4) . .
O72 W25 O78 76.4(5) . .
O85 W25 K9 38.2(4) . .
O84 W25 K9 121.4(4) . .
O86 W25 K9 61.0(4) . .
O73 W25 K9 120.7(4) . .
O72 W25 K9 81.5(4) . .
O78 W25 K9 137.7(3) . .
O85 W25 K8 147.3(4) . .
O84 W25 K8 46.2(4) . .
O86 W25 K8 89.8(4) . .
O73 W25 K8 92.5(4) . .
O72 W25 K8 117.6(3) . .
O78 W25 K8 41.8(3) . .
K9 W25 K8 146.45(16) . .
O23 W26 O22 100.5(6) . .
O23 W26 O24 97.0(6) . .
O22 W26 O24 98.3(5) . .
O23 W26 O20 93.3(5) . .
O22 W26 O20 98.8(5) . .
O24 W26 O20 158.0(5) . .
O23 W26 O25 93.3(5) . .
O22 W26 O25 166.1(6) . .
O24 W26 O25 81.7(5) . .
O20 W26 O25 78.3(5) . .
O23 W26 O15 170.3(5) . .
O22 W26 O15 86.6(6) . .
O24 W26 O15 88.4(5) . .
O20 W26 O15 79.0(5) . .
O25 W26 O15 79.5(5) . .
O23 W26 K3 47.5(4) . .
O22 W26 K3 130.9(4) . .
O24 W26 K3 118.8(3) . .
O20 W26 K3 57.0(3) . .
O25 W26 K3 58.8(3) . .
O15 W26 K3 122.8(3) . .
O23 W26 K10 26.4(4) . .
O22 W26 K10 80.5(5) . .
O24 W26 K10 83.1(4) . .
O20 W26 K10 113.3(4) . .
O25 W26 K10 113.2(4) . .
O15 W26 K10 163.3(3) . .
K3 W26 K10 73.89(16) . .
O12 W27 O11 102.1(6) . .
O12 W27 O3 100.3(6) . .
O11 W27 O3 86.9(6) . .
O12 W27 O27 101.1(6) . .
O11 W27 O27 88.2(5) . .
O3 W27 O27 158.6(5) . .
O12 W27 O13 101.9(6) . .
O11 W27 O13 156.0(6) . .
O3 W27 O13 88.3(6) . .
O27 W27 O13 87.7(6) . .
O12 W27 O14 170.3(5) . .
O11 W27 O14 84.8(5) . .
O3 W27 O14 72.9(5) . .
O27 W27 O14 85.9(5) . .
O13 W27 O14 71.3(5) . .
O116 W28 O101 102.0(6) . .
O116 W28 O102 103.0(6) . .
O101 W28 O102 88.7(6) . .
O116 W28 O90 102.6(7) . .
O101 W28 O90 86.7(6) . .
O102 W28 O90 154.4(6) . .
O116 W28 O103 101.7(6) . .
O101 W28 O103 156.2(6) . .
O102 W28 O103 87.6(6) . .
O90 W28 O103 86.6(6) . .
O116 W28 O99 170.4(5) . .
O101 W28 O99 85.8(5) . .
O102 W28 O99 71.4(5) . .
O90 W28 O99 83.2(5) . .
O103 W28 O99 70.7(5) . .
O146 W29 O143 102.2(7) . .
O146 W29 O144 103.3(7) . .
O143 W29 O144 154.5(5) . .
O146 W29 O62 101.9(7) . .
O143 W29 O62 87.7(6) . .
O144 W29 O62 86.7(6) . .
O146 W29 O145 101.9(6) . .
O143 W29 O145 86.9(6) . .
O144 W29 O145 88.3(6) . .
O62 W29 O145 156.2(5) . .
O146 W29 O65 169.9(6) . .
O143 W29 O65 70.0(5) . .
O144 W29 O65 84.7(5) . .
O62 W29 O65 84.6(5) . .
O145 W29 O65 71.7(4) . .
O118 W30 O94 101.0(7) . .
O118 W30 O119 101.6(6) . .
O94 W30 O119 93.2(6) . .
O118 W30 O96 104.3(6) . .
O94 W30 O96 92.1(6) . .
O119 W30 O96 151.9(6) . .
O118 W30 O95 96.4(6) . .
O94 W30 O95 162.6(6) . .
O119 W30 O95 82.9(6) . .
O96 W30 O95 83.9(6) . .
O118 W30 O98 166.7(6) . .
O94 W30 O98 90.2(5) . .
O119 W30 O98 70.3(5) . .
O96 W30 O98 82.2(5) . .
O95 W30 O98 72.5(5) . .
O140 W31 O138 105.5(7) . .
O140 W31 O66 101.2(6) . .
O138 W31 O66 90.0(6) . .
O140 W31 O137 101.4(7) . .
O138 W31 O137 92.3(6) . .
O66 W31 O137 155.8(6) . .
O140 W31 O141 97.8(7) . .
O138 W31 O141 156.3(6) . .
O66 W31 O141 81.5(6) . .
O137 W31 O141 86.9(6) . .
O140 W31 O139 167.5(6) . .
O138 W31 O139 85.2(6) . .
O66 W31 O139 84.9(5) . .
O137 W31 O139 71.3(5) . .
O141 W31 O139 72.1(5) . .
O140 W31 K9 89.5(5) . .
O138 W31 K9 50.4(4) . .
O66 W31 K9 140.3(5) . .
O137 W31 K9 48.4(5) . .
O141 W31 K9 135.2(4) . .
O139 W31 K9 92.7(3) . .
O2 W32 O10 104.3(6) . .
O2 W32 O4 102.3(6) . .
O10 W32 O4 87.6(6) . .
O2 W32 O3 103.3(6) . .
O10 W32 O3 90.1(6) . .
O4 W32 O3 154.1(5) . .
O2 W32 O112 103.4(7) . .
O10 W32 O112 152.3(6) . .
O4 W32 O112 85.0(6) . .
O3 W32 O112 85.1(6) . .
O2 W32 O14 171.0(5) . .
O10 W32 O14 70.1(5) . .
O4 W32 O14 84.7(5) . .
O3 W32 O14 70.3(5) . .
O112 W32 O14 82.6(5) . .
O127 W33 O124 104.0(7) . .
O127 W33 O93 103.1(7) . .
O124 W33 O93 91.6(6) . .
O127 W33 O128 101.4(7) . .
O124 W33 O128 92.5(6) . .
O93 W33 O128 153.5(5) . .
O127 W33 O130 95.9(6) . .
O124 W33 O130 160.1(5) . .
O93 W33 O130 84.3(6) . .
O128 W33 O130 83.1(6) . .
O127 W33 O120 166.4(7) . .
O124 W33 O120 87.7(5) . .
O93 W33 O120 83.2(5) . .
O128 W33 O120 70.7(5) . .
O130 W33 O120 72.5(5) . .
O127 W33 K7 99.7(5) . .
O124 W33 K7 38.6(4) . .
O93 W33 K7 129.1(5) . .
O128 W33 K7 55.3(5) . .
O130 W33 K7 137.5(4) . .
O120 W33 K7 85.0(3) . .
O147 W34 O61 102.7(7) . .
O147 W34 O54 100.8(6) . .
O61 W34 O54 90.0(5) . .
O147 W34 O52 102.4(6) . .
O61 W34 O52 154.7(6) . .
O54 W34 O52 88.2(5) . .
O147 W34 O144 102.9(6) . .
O61 W34 O144 83.8(6) . .
O54 W34 O144 156.2(6) . .
O52 W34 O144 87.8(6) . .
O147 W34 O57 170.7(6) . .
O61 W34 O57 83.7(5) . .
O54 W34 O57 72.1(5) . .
O52 W34 O57 71.8(5) . .
O144 W34 O57 84.4(5) . .
O126 W35 O125 105.2(8) . .
O126 W35 O93 101.4(7) . .
O125 W35 O93 92.0(7) . .
O126 W35 O119 99.9(7) . .
O125 W35 O119 93.2(7) . .
O93 W35 O119 155.9(5) . .
O126 W35 O97 95.5(7) . .
O125 W35 O97 159.3(6) . .
O93 W35 O97 83.6(6) . .
O119 W35 O97 83.2(6) . .
O126 W35 O98 166.2(7) . .
O125 W35 O98 85.6(5) . .
O93 W35 O98 86.5(5) . .
O119 W35 O98 70.5(5) . .
O97 W35 O98 74.0(5) . .
O142 W36 O68 102.3(6) . .
O142 W36 O66 103.3(7) . .
O68 W36 O66 89.5(6) . .
O142 W36 O67 102.5(6) . .
O68 W36 O67 86.7(5) . .
O66 W36 O67 154.2(6) . .
O142 W36 O143 99.3(6) . .
O68 W36 O143 158.4(6) . .
O66 W36 O143 87.1(6) . .
O67 W36 O143 87.0(6) . .
O142 W36 O65 168.5(6) . .
O68 W36 O65 87.1(5) . .
O66 W36 O65 83.2(5) . .
O67 W36 O65 71.1(5) . .
O143 W36 O65 71.3(5) . .
O142 W36 K4 95.0(5) . .
O68 W36 K4 37.3(4) . .
O66 W36 K4 126.7(4) . .
O67 W36 K4 52.1(4) . .
O143 W36 K4 138.8(4) . .
O65 W36 K4 88.5(3) . .
O117 W37 O95 100.4(7) . .
O117 W37 O97 102.1(6) . .
O95 W37 O97 88.5(6) . .
O117 W37 O131 104.6(7) . .
O95 W37 O131 154.8(6) . .
O97 W37 O131 89.3(6) . .
O117 W37 O101 102.9(6) . .
O95 W37 O101 87.7(6) . .
O97 W37 O101 155.0(6) . .
O131 W37 O101 83.8(6) . .
O100 W38 O122 105.7(7) . .
O100 W38 O96 101.5(6) . .
O122 W38 O96 91.6(6) . .
O100 W38 O121 100.2(6) . .
O122 W38 O121 93.4(5) . .
O96 W38 O121 155.5(6) . .
O100 W38 O102 97.8(6) . .
O122 W38 O102 156.5(6) . .
O96 W38 O102 82.9(6) . .
O121 W38 O102 83.1(5) . .
O100 W38 O99 167.0(6) . .
O122 W38 O99 85.3(5) . .
O96 W38 O99 84.6(5) . .
O121 W38 O99 71.9(5) . .
O102 W38 O99 71.4(5) . .
O100 W38 K8 88.7(5) . .
O122 W38 K8 48.9(4) . .
O96 W38 K8 140.4(4) . .
O121 W38 K8 51.1(4) . .
O102 W38 K8 134.0(4) . .
O99 W38 K8 93.8(3) . .
O129 W39 O91 102.7(6) . .
O129 W39 O128 102.4(6) . .
O91 W39 O128 94.3(6) . .
O129 W39 O105 102.1(6) . .
O91 W39 O105 87.5(5) . .
O128 W39 O105 154.5(5) . .
O129 W39 O92 98.0(7) . .
O91 W39 O92 158.9(6) . .
O128 W39 O92 85.1(6) . .
O105 W39 O92 84.3(5) . .
O129 W39 O120 169.4(6) . .
O91 W39 O120 86.6(5) . .
O128 W39 O120 71.6(5) . .
O105 W39 O120 83.1(5) . .
O92 W39 O120 73.2(5) . .
O129 W39 K7 96.6(5) . .
O91 W39 K7 37.9(4) . .
O128 W39 K7 58.7(5) . .
O105 W39 K7 125.1(4) . .
O92 W39 K7 143.1(4) . .
O120 W39 K7 87.7(3) . .
O113 W40 O8 100.4(6) . .
O113 W40 O6 102.1(7) . .
O8 W40 O6 90.3(6) . .
O113 W40 O4 104.5(6) . .
O8 W40 O4 155.0(5) . .
O6 W40 O4 86.7(6) . .
O113 W40 O9 101.4(7) . .
O8 W40 O9 85.7(6) . .
O6 W40 O9 156.5(6) . .
O4 W40 O9 87.3(6) . .
O113 W40 O18 168.7(6) . .
O8 W40 O18 70.9(4) . .
O6 W40 O18 85.3(5) . .
O4 W40 O18 84.2(4) . .
O9 W40 O18 71.5(5) . .
O63 W41 O141 103.4(7) . .
O63 W41 O64 104.3(6) . .
O141 W41 O64 91.8(6) . .
O63 W41 O62 101.6(6) . .
O141 W41 O62 87.8(6) . .
O64 W41 O62 153.5(6) . .
O63 W41 O61 103.3(7) . .
O141 W41 O61 153.1(6) . .
O64 W41 O61 84.5(6) . .
O62 W41 O61 83.9(6) . .
O132 W42 O130 103.0(7) . .
O132 W42 O92 103.3(7) . .
O130 W42 O92 87.7(6) . .
O132 W42 O131 102.8(7) . .
O130 W42 O131 89.2(6) . .
O92 W42 O131 153.8(6) . .
O132 W42 O90 102.9(7) . .
O130 W42 O90 154.1(6) . .
O92 W42 O90 87.8(6) . .
O131 W42 O90 83.8(5) . .
O1 W43 O94 98.5(6) . .
O1 W43 O70 92.2(6) . .
O94 W43 O70 94.4(6) . .
O1 W43 O82 174.8(6) . .
O94 W43 O82 86.5(5) . .
O70 W43 O82 88.6(6) . .
O1 W43 O84 89.9(5) . .
O94 W43 O84 168.7(5) . .
O70 W43 O84 92.7(6) . .
O82 W43 O84 84.9(5) . .
O1 W43 O122 88.3(6) . .
O94 W43 O122 83.5(5) . .
O70 W43 O122 177.9(6) . .
O82 W43 O122 91.1(5) . .
O84 W43 O122 89.4(5) . .
O1 W43 K8 90.0(4) . .
O94 W43 K8 127.2(4) . .
O70 W43 K8 137.4(4) . .
O82 W43 K8 85.9(4) . .
O84 W43 K8 44.8(4) . .
O122 W43 K8 44.6(4) . .
O57 Se1 O139 99.5(6) . .
O57 Se1 O65 99.1(6) . .
O139 Se1 O65 96.5(6) . .
O19 Se2 O14 98.3(6) . .
O19 Se2 O18 98.3(6) . .
O14 Se2 O18 97.3(6) . .
O120 Se3 O98 99.3(6) . .
O120 Se3 O99 97.8(6) . .
O98 Se3 O99 97.9(6) . .
O79 Co1 O154 92.3(5) . .
O79 Co1 O151 176.2(5) . .
O154 Co1 O151 88.1(6) . .
O79 Co1 O69 89.3(5) . .
O154 Co1 O69 178.2(6) . .
O151 Co1 O69 90.3(5) . .
O79 Co1 O39 88.4(5) . .
O154 Co1 O39 87.8(5) . .
O151 Co1 O39 95.4(5) . .
O69 Co1 O39 91.5(5) . .
O79 Co1 O150 84.6(5) . .
O154 Co1 O150 89.3(5) . .
O151 Co1 O150 91.6(6) . .
O69 Co1 O150 91.5(5) . .
O39 Co1 O150 172.3(6) . .
O152 Co2 O149 94.4(10) . .
O152 Co2 O153 96.1(9) . .
O149 Co2 O153 86.3(8) . .
O152 Co2 O125 92.7(9) . .
O149 Co2 O125 172.8(8) . .
O153 Co2 O125 93.6(7) . .
O152 Co2 O81 92.4(8) . .
O149 Co2 O81 85.1(7) . .
O153 Co2 O81 168.3(7) . .
O125 Co2 O81 93.9(5) . .
O152 Co2 O124 171.3(8) . .
O149 Co2 O124 89.9(7) . .
O153 Co2 O124 91.7(7) . .
O125 Co2 O124 82.9(6) . .
O81 Co2 O124 80.4(5) . .
O152 Co2 K7 132.9(7) . .
O149 Co2 K7 61.1(6) . .
O153 Co2 K7 119.3(6) . .
O125 Co2 K7 113.1(4) . .
O81 Co2 K7 49.2(4) . .
O124 Co2 K7 44.0(4) . .
O135 K1 O50 128.2(4) . .
O135 K1 O32 129.9(4) . .
O50 K1 O32 101.9(4) . .
O135 K1 O29 58.7(4) . .
O50 K1 O29 156.7(4) . .
O32 K1 O29 75.4(4) . .
O135 K1 O58 57.8(4) . .
O50 K1 O58 74.2(4) . .
O32 K1 O58 157.9(4) . .
O29 K1 O58 99.5(4) . .
O135 K1 O60 100.1(4) . .
O50 K1 O60 56.7(4) . .
O32 K1 O60 108.9(4) . .
O29 K1 O60 146.4(4) . .
O58 K1 O60 87.4(4) . .
O135 K1 O35 146.4(4) . .
O50 K1 O35 59.0(4) . .
O32 K1 O35 57.9(4) . .
O29 K1 O35 130.4(4) . .
O58 K1 O35 130.0(4) . .
O60 K1 O35 53.6(3) . .
O135 K1 O36 102.0(4) . .
O50 K1 O36 107.6(4) . .
O32 K1 O36 56.7(4) . .
O29 K1 O36 90.4(3) . .
O58 K1 O36 145.4(4) . .
O60 K1 O36 67.4(3) . .
O35 K1 O36 51.5(3) . .
O135 K1 O37 52.7(4) . .
O50 K1 O37 150.3(4) . .
O32 K1 O37 84.9(3) . .
O29 K1 O37 53.0(3) . .
O58 K1 O37 109.5(3) . .
O60 K1 O37 93.6(3) . .
O35 K1 O37 103.6(3) . .
O36 K1 O37 52.2(3) . .
O135 K1 O28 105.5(4) . .
O50 K1 O28 107.0(4) . .
O32 K1 O28 51.4(4) . .
O29 K1 O28 52.9(3) . .
O58 K1 O28 108.2(4) . .
O60 K1 O28 154.3(3) . .
O35 K1 O28 101.7(4) . .
O36 K1 O28 104.2(3) . .
O37 K1 O28 99.8(3) . .
O135 K1 O59 50.9(3) . .
O50 K1 O59 85.3(4) . .
O32 K1 O59 150.2(4) . .
O29 K1 O59 108.7(3) . .
O58 K1 O59 51.9(4) . .
O60 K1 O59 51.3(3) . .
O35 K1 O59 104.6(3) . .
O36 K1 O59 93.5(3) . .
O37 K1 O59 75.7(3) . .
O28 K1 O59 153.7(4) . .
O135 K1 O53 102.7(4) . .
O50 K1 O53 51.6(3) . .
O32 K1 O53 109.1(4) . .
O29 K1 O53 106.8(4) . .
O58 K1 O53 51.1(3) . .
O60 K1 O53 103.1(3) . .
O35 K1 O53 103.6(3) . .
O36 K1 O53 154.7(3) . .
O37 K1 O53 152.8(3) . .
O28 K1 O53 73.8(3) . .
O59 K1 O53 98.1(3) . .
O34 K2 O48 95.2(4) . .
O34 K2 O46 134.3(4) . .
O48 K2 O46 130.3(4) . .
O34 K2 O49 108.2(4) . 2_676
O48 K2 O49 89.1(4) . 2_676
O46 K2 O49 79.8(4) . 2_676
O34 K2 O77 140.0(4) . .
O48 K2 O77 76.3(4) . .
O46 K2 O77 63.3(4) . .
O49 K2 O77 110.6(4) 2_676 .
O34 K2 O40 84.1(3) . .
O48 K2 O40 137.8(4) . .
O46 K2 O40 60.8(3) . .
O49 K2 O40 131.3(4) 2_676 .
O77 K2 O40 77.7(3) . .
O34 K2 O107 66.5(4) . 2_676
O48 K2 O107 138.2(4) . 2_676
O46 K2 O107 78.6(4) . 2_676
O49 K2 O107 64.2(4) 2_676 2_676
O77 K2 O107 141.6(4) . 2_676
O40 K2 O107 79.8(3) . 2_676
O34 K2 O48 70.2(3) . 2_676
O48 K2 O48 56.8(4) . 2_676
O46 K2 O48 133.6(4) . 2_676
O49 K2 O48 53.8(4) 2_676 2_676
O77 K2 O48 128.4(3) . 2_676
O40 K2 O48 152.6(3) . 2_676
O107 K2 O48 81.4(3) 2_676 2_676
O34 K2 O36 53.7(3) . .
O48 K2 O36 95.2(4) . .
O46 K2 O36 110.2(3) . .
O49 K2 O36 161.6(4) 2_676 .
O77 K2 O36 87.8(3) . .
O40 K2 O36 51.1(3) . .
O107 K2 O36 101.7(3) 2_676 .
O48 K2 O36 114.6(3) 2_676 .
O34 K2 O35 52.8(4) . .
O48 K2 O35 53.3(3) . .
O46 K2 O35 149.9(3) . .
O49 K2 O35 128.9(4) 2_676 .
O77 K2 O35 94.1(4) . .
O40 K2 O35 96.6(3) . .
O107 K2 O35 119.2(3) 2_676 .
O48 K2 O35 75.6(3) 2_676 .
O36 K2 O35 45.7(3) . .
O34 K2 W9 156.7(3) . .
O48 K2 W9 97.8(3) . .
O46 K2 W9 35.3(2) . .
O49 K2 W9 91.3(3) 2_676 .
O77 K2 W9 29.5(3) . .
O40 K2 W9 73.3(2) . .
O107 K2 W9 113.5(3) 2_676 .
O48 K2 W9 133.0(3) 2_676 .
O36 K2 W9 105.8(2) . .
O35 K2 W9 123.4(2) . .
O34 K2 W15 87.4(3) . 2_676
O48 K2 W15 74.2(3) . 2_676
O46 K2 W15 106.3(3) . 2_676
O49 K2 W15 26.6(3) 2_676 2_676
O77 K2 W15 125.7(2) . 2_676
O40 K2 W15 147.4(3) . 2_676
O107 K2 W15 68.0(2) 2_676 2_676
O48 K2 W15 27.5(3) 2_676 2_676
O36 K2 W15 139.1(2) . 2_676
O35 K2 W15 103.1(2) . 2_676
W9 K2 W15 114.70(12) . 2_676
O241 K3 O23 84.1(6) 1_565 .
O241 K3 O34 123.1(6) 1_565 .
O23 K3 O34 152.1(4) . .
O241 K3 O107 81.1(7) 1_565 2_676
O23 K3 O107 117.8(4) . 2_676
O34 K3 O107 66.1(4) . 2_676
O241 K3 O40 141.9(7) 1_565 .
O23 K3 O40 74.1(3) . .
O34 K3 O40 79.5(3) . .
O107 K3 O40 82.1(4) 2_676 .
O241 K3 O26 118.0(7) 1_565 .
O23 K3 O26 120.4(4) . .
O34 K3 O26 55.7(4) . .
O107 K3 O26 119.9(3) 2_676 .
O40 K3 O26 100.0(4) . .
O241 K3 O20 91.6(6) 1_565 .
O23 K3 O20 55.7(4) . .
O34 K3 O20 122.7(4) . .
O107 K3 O20 171.0(4) 2_676 .
O40 K3 O20 100.8(3) . .
O26 K3 O20 68.2(3) . .
O241 K3 O25 134.8(6) 1_565 .
O23 K3 O25 56.5(3) . .
O34 K3 O25 99.8(4) . .
O107 K3 O25 134.2(4) 2_676 .
O40 K3 O25 52.1(3) . .
O26 K3 O25 73.1(3) . .
O20 K3 O25 49.6(3) . .
O241 K3 O41 91.2(7) 1_565 .
O23 K3 O41 62.3(3) . .
O34 K3 O41 107.0(4) . .
O107 K3 O41 58.1(3) 2_676 .
O40 K3 O41 51.1(4) . .
O26 K3 O41 150.6(4) . .
O20 K3 O41 117.2(3) . .
O25 K3 O41 88.8(3) . .
O241 K3 W26 99.9(6) 1_565 .
O23 K3 W26 27.7(3) . .
O34 K3 W26 134.4(3) . .
O107 K3 W26 142.7(3) 2_676 .
O40 K3 W26 74.4(2) . .
O26 K3 W26 92.8(2) . .
O20 K3 W26 33.4(2) . .
O25 K3 W26 35.1(2) . .
O41 K3 W26 84.6(2) . .
O241 K3 W13 134.7(6) 1_565 .
O23 K3 W13 136.2(3) . .
O34 K3 W13 26.0(3) . .
O107 K3 W13 92.0(3) 2_676 .
O40 K3 W13 79.7(3) . .
O26 K3 W13 32.6(2) . .
O20 K3 W13 96.9(3) . .
O25 K3 W13 79.7(2) . .
O41 K3 W13 122.7(3) . .
W26 K3 W13 111.30(13) . .
O241 K3 W2 160.3(6) 1_565 .
O23 K3 W2 76.5(3) . .
O34 K3 W2 76.6(3) . .
O107 K3 W2 110.5(3) 2_676 .
O40 K3 W2 33.4(2) . .
O26 K3 W2 70.9(2) . .
O20 K3 W2 75.1(2) . .
O25 K3 W2 27.2(2) . .
O41 K3 W2 82.4(2) . .
W26 K3 W2 61.06(7) . .
W13 K3 W2 62.63(8) . .
O48 K4 O88 138.0(4) . .
O48 K4 O68 120.6(4) . .
O88 K4 O68 57.3(4) . .
O48 K4 O33 103.0(4) . 2_676
O88 K4 O33 101.3(4) . 2_676
O68 K4 O33 133.2(4) . 2_676
O48 K4 O34 72.4(3) . 2_676
O88 K4 O34 148.7(4) . 2_676
O68 K4 O34 120.8(4) . 2_676
O33 K4 O34 55.3(4) 2_676 2_676
O48 K4 O109 54.2(4) . .
O88 K4 O109 120.1(4) . .
O68 K4 O109 70.0(4) . .
O33 K4 O109 136.7(4) 2_676 .
O34 K4 O109 81.6(4) 2_676 .
O48 K4 O89 89.7(4) . .
O88 K4 O89 55.3(3) . .
O68 K4 O89 50.8(3) . .
O33 K4 O89 152.2(4) 2_676 .
O34 K4 O89 152.1(4) 2_676 .
O109 K4 O89 70.5(3) . .
O48 K4 O77 67.4(3) . .
O88 K4 O77 71.5(3) . .
O68 K4 O77 98.4(3) . .
O33 K4 O77 114.2(4) 2_676 .
O34 K4 O77 134.2(3) 2_676 .
O109 K4 O77 91.7(3) . .
O89 K4 O77 48.2(3) . .
O48 K4 O67 99.6(4) . .
O88 K4 O67 102.8(4) . .
O68 K4 O67 49.2(4) . .
O33 K4 O67 111.2(3) 2_676 .
O34 K4 O67 72.4(4) 2_676 .
O109 K4 O67 50.9(3) . .
O89 K4 O67 90.4(3) . .
O77 K4 O67 134.4(4) . .
O48 K4 O134 94.8(4) . .
O88 K4 O134 61.7(4) . .
O68 K4 O134 117.2(4) . .
O33 K4 O134 71.3(3) 2_676 .
O34 K4 O134 118.6(4) 2_676 .
O109 K4 O134 138.0(3) . .
O89 K4 O134 83.2(3) . .
O77 K4 O134 47.1(3) . .
O67 K4 O134 164.2(4) . .
O48 K4 W16 125.3(3) . .
O88 K4 W16 28.3(3) . .
O68 K4 W16 33.1(2) . .
O33 K4 W16 127.4(3) 2_676 .
O34 K4 W16 151.7(3) 2_676 .
O109 K4 W16 92.0(3) . .
O89 K4 W16 35.7(2) . .
O77 K4 W16 73.1(2) . .
O67 K4 W16 82.2(3) . .
O134 K4 W16 84.2(2) . .
O48 K4 W13 85.2(3) . 2_676
O88 K4 W13 127.7(3) . 2_676
O68 K4 W13 135.1(3) . 2_676
O33 K4 W13 27.9(2) 2_676 2_676
O34 K4 W13 27.6(3) 2_676 2_676
O109 K4 W13 108.8(3) . 2_676
O89 K4 W13 173.9(3) . 2_676
O77 K4 W13 126.3(3) . 2_676
O67 K4 W13 93.7(3) . 2_676
O134 K4 W13 93.9(3) . 2_676
W16 K4 W13 149.47(15) . 2_676
O134 K5 O201 89.0(6) 2_676 1_565
O134 K5 O31 136.1(4) 2_676 .
O201 K5 O31 88.4(6) 1_565 .
O134 K5 O51 141.3(4) 2_676 .
O201 K5 O51 80.7(6) 1_565 .
O31 K5 O51 81.1(4) . .
O134 K5 O49 85.6(4) 2_676 .
O201 K5 O49 131.7(6) 1_565 .
O31 K5 O49 126.5(4) . .
O51 K5 O49 74.5(4) . .
O134 K5 O33 83.2(4) 2_676 .
O201 K5 O33 139.5(6) 1_565 .
O31 K5 O33 71.1(4) . .
O51 K5 O33 127.4(4) . .
O49 K5 O33 87.3(4) . .
O134 K5 O225 80.1(4) 2_676 1_565
O201 K5 O225 65.4(6) 1_565 1_565
O31 K5 O225 136.6(5) . 1_565
O51 K5 O225 61.6(4) . 1_565
O49 K5 O225 66.4(4) . 1_565
O33 K5 O225 149.7(5) . 1_565
O134 K5 N4 68.0(5) 2_676 2_676
O201 K5 N4 87.4(7) 1_565 2_676
O31 K5 N4 68.2(5) . 2_676
O51 K5 N4 147.3(6) . 2_676
O49 K5 N4 133.1(6) . 2_676
O33 K5 N4 52.9(5) . 2_676
O225 K5 N4 138.4(6) 1_565 2_676
O134 K5 W15 100.7(3) 2_676 .
O201 K5 W15 146.2(5) 1_565 .
O31 K5 W15 105.4(3) . .
O51 K5 W15 71.5(3) . .
O49 K5 W15 21.5(2) . .
O33 K5 W15 74.2(3) . .
O225 K5 W15 84.2(3) 1_565 .
N4 K5 W15 126.4(5) 2_676 .
O134 K5 W13 98.4(3) 2_676 .
O201 K5 W13 155.3(5) 1_565 .
O31 K5 W13 69.9(3) . .
O51 K5 W13 106.5(3) . .
O49 K5 W13 72.6(3) . .
O33 K5 W13 22.1(2) . .
O225 K5 W13 138.9(4) 1_565 .
N4 K5 W13 73.9(5) 2_676 .
W15 K5 W13 55.47(7) . .
O134 K5 W12 136.6(3) 2_676 .
O201 K5 W12 98.1(5) 1_565 .
O31 K5 W12 87.1(3) . .
O51 K5 W12 18.3(3) . .
O49 K5 W12 58.0(3) . .
O33 K5 W12 114.6(3) . .
O225 K5 W12 64.8(3) 1_565 .
N4 K5 W12 154.5(5) 2_676 .
W15 K5 W12 53.19(7) . .
W13 K5 W12 92.57(10) . .
O134 K5 K4 47.8(3) 2_676 2_676
O201 K5 K4 131.8(5) 1_565 2_676
O31 K5 K4 107.8(3) . 2_676
O51 K5 K4 145.3(3) . 2_676
O49 K5 K4 73.4(3) . 2_676
O33 K5 K4 38.2(2) . 2_676
O225 K5 K4 115.5(4) 1_565 2_676
N4 K5 K4 60.0(5) 2_676 2_676
W15 K5 K4 73.77(11) . 2_676
W13 K5 K4 50.61(8) . 2_676
W12 K5 K4 126.94(14) . 2_676
O55 K6 O30 73.5(4) . .
O55 K6 O229 156.8(10) . .
O30 K6 O229 88.5(9) . .
O55 K6 O38 111.6(4) . .
O30 K6 O38 71.5(4) . .
O229 K6 O38 74.8(10) . .
O55 K6 O136 71.3(4) . .
O30 K6 O136 111.2(4) . .
O229 K6 O136 130.1(10) . .
O38 K6 O136 69.7(4) . .
O55 K6 O202 74.8(5) . 1_565
O30 K6 O202 67.8(5) . 1_565
O229 K6 O202 85.1(10) . 1_565
O38 K6 O202 134.7(5) . 1_565
O136 K6 O202 144.5(5) . 1_565
O55 K6 O234 130.3(12) . .
O30 K6 O234 155.6(12) . .
O229 K6 O234 67.2(15) . .
O38 K6 O234 99.7(13) . .
O136 K6 O234 85.5(13) . .
O202 K6 O234 109.2(13) 1_565 .
O55 K6 O202 64.5(4) . 2_665
O30 K6 O202 136.6(4) . 2_665
O229 K6 O202 128.3(10) . 2_665
O38 K6 O202 133.5(5) . 2_665
O136 K6 O202 65.4(5) . 2_665
O202 K6 O202 90.7(5) 1_565 2_665
O234 K6 O202 65.9(12) . 2_665
O55 K6 K6 60.3(3) . 2_675
O30 K6 K6 105.3(3) . 2_675
O229 K6 K6 113.0(10) . 2_675
O38 K6 K6 171.8(3) . 2_675
O136 K6 K6 105.3(3) . 2_675
O202 K6 K6 46.5(4) 1_565 2_675
O234 K6 K6 86.2(12) . 2_675
O202 K6 K6 44.2(4) 2_665 2_675
O55 K6 K11 100.6(3) . .
O30 K6 K11 149.7(3) . .
O229 K6 K11 102.2(9) . .
O38 K6 K11 84.0(3) . .
O136 K6 K11 41.3(3) . .
O202 K6 K11 140.5(4) 1_565 .
O234 K6 K11 44.2(12) . .
O202 K6 K11 54.2(4) 2_665 .
K6 K6 K11 96.5(2) 2_675 .
O91 K7 O45 151.1(4) . .
O91 K7 O230 125.2(5) . .
O45 K7 O230 80.9(5) . .
O91 K7 O240 82.4(6) . .
O45 K7 O240 117.0(7) . .
O230 K7 O240 81.0(7) . .
O91 K7 O124 78.8(4) . .
O45 K7 O124 100.2(4) . .
O230 K7 O124 73.8(5) . .
O240 K7 O124 130.6(7) . .
O91 K7 O47 60.6(4) . .
O45 K7 O47 103.4(4) . .
O230 K7 O47 151.2(5) . .
O240 K7 O47 71.6(6) . .
O124 K7 O47 131.6(4) . .
O91 K7 O81 94.1(4) . .
O45 K7 O81 63.6(4) . .
O230 K7 O81 106.8(5) . .
O240 K7 O81 172.0(6) . .
O124 K7 O81 55.1(4) . .
O47 K7 O81 100.4(4) . .
O91 K7 O80 55.3(4) . .
O45 K7 O80 95.8(4) . .
O230 K7 O80 157.1(5) . .
O240 K7 O80 120.0(6) . .
O124 K7 O80 84.6(4) . .
O47 K7 O80 51.7(3) . .
O81 K7 O80 52.7(3) . .
O91 K7 O44 110.7(4) . .
O45 K7 O44 54.3(3) . .
O230 K7 O44 119.5(5) . .
O240 K7 O44 85.8(6) . .
O124 K7 O44 143.7(4) . .
O47 K7 O44 50.9(3) . .
O81 K7 O44 88.8(4) . .
O80 K7 O44 74.4(3) . .
O91 K7 O128 52.3(4) . .
O45 K7 O128 146.4(4) . .
O230 K7 O128 73.6(5) . .
O240 K7 O128 80.6(6) . .
O124 K7 O128 51.9(4) . .
O47 K7 O128 109.5(4) . .
O81 K7 O128 103.0(4) . .
O80 K7 O128 99.2(4) . .
O44 K7 O128 159.3(4) . .
O91 K7 W7 34.0(3) . .
O45 K7 W7 122.1(3) . .
O230 K7 W7 156.6(5) . .
O240 K7 W7 84.1(5) . .
O124 K7 W7 103.2(3) . .
O47 K7 W7 29.3(3) . .
O81 K7 W7 89.0(3) . .
O80 K7 W7 36.7(2) . .
O44 K7 W7 77.0(2) . .
O128 K7 W7 86.2(2) . .
O91 K7 W17 79.5(3) . .
O45 K7 W17 72.6(3) . .
O230 K7 W17 133.6(4) . .
O240 K7 W17 145.2(5) . .
O124 K7 W17 74.3(3) . .
O47 K7 W17 73.6(3) . .
O81 K7 W17 26.9(2) . .
O80 K7 W17 27.9(2) . .
O44 K7 W17 73.4(3) . .
O128 K7 W17 110.2(3) . .
W7 K7 W17 64.41(9) . .
O213 K8 O78 107.2(10) . .
O213 K8 O75 81.6(9) . .
O78 K8 O75 57.2(4) . .
O213 K8 O122 137.1(10) . .
O78 K8 O122 114.3(4) . .
O75 K8 O122 111.9(4) . .
O213 K8 O106 92.1(9) . .
O78 K8 O106 104.9(4) . .
O75 K8 O106 55.3(4) . .
O122 K8 O106 67.8(4) . .
O213 K8 O84 160.2(10) . .
O78 K8 O84 58.6(4) . .
O75 K8 O84 98.9(4) . .
O122 K8 O84 61.1(4) . .
O106 K8 O84 104.5(4) . .
O213 K8 O121 81.7(9) . .
O78 K8 O121 159.6(4) . .
O75 K8 O121 107.6(5) . .
O122 K8 O121 55.6(4) . .
O106 K8 O121 55.7(4) . .
O84 K8 O121 116.5(4) . .
O213 K8 W9 86.1(9) . .
O78 K8 W9 27.6(3) . .
O75 K8 W9 33.9(3) . .
O122 K8 W9 128.3(3) . .
O106 K8 W9 88.4(3) . .
O84 K8 W9 83.7(3) . .
O121 K8 W9 141.2(4) . .
O213 K8 W38 110.1(9) . .
O78 K8 W38 142.2(3) . .
O75 K8 W38 122.5(3) . .
O122 K8 W38 27.9(3) . .
O106 K8 W38 67.9(3) . .
O84 K8 W38 86.5(3) . .
O121 K8 W38 30.9(3) . .
W9 K8 W38 151.1(2) . .
O213 K8 W14 76.2(9) . .
O78 K8 W14 132.2(4) . .
O75 K8 W14 77.0(3) . .
O122 K8 W14 68.3(3) . .
O106 K8 W14 28.7(3) . .
O84 K8 W14 123.3(3) . .
O121 K8 W14 30.6(3) . .
W9 K8 W14 110.67(19) . .
W38 K8 W14 54.23(11) . .
O213 K8 W25 137.1(9) . .
O78 K8 W25 32.7(3) . .
O75 K8 W25 81.6(3) . .
O122 K8 W25 85.8(3) . .
O106 K8 W25 109.8(3) . .
O84 K8 W25 26.1(3) . .
O121 K8 W25 141.2(3) . .
W9 K8 W25 59.18(12) . .
W38 K8 W25 112.27(18) . .
W14 K8 W25 136.59(19) . .
O213 K8 W7 89.0(9) . .
O78 K8 W7 76.9(3) . .
O75 K8 W7 25.1(3) . .
O122 K8 W7 90.2(3) . .
O106 K8 W7 30.5(3) . .
O84 K8 W7 99.8(3) . .
O121 K8 W7 85.1(3) . .
W9 K8 W7 57.94(11) . .
W38 K8 W7 97.43(16) . .
W14 K8 W7 55.35(11) . .
W25 K8 W7 92.18(16) . .
O85 K9 O244 91.1(10) . .
O85 K9 O214 108.3(6) . .
O244 K9 O214 101.5(10) . .
O85 K9 O148 126.5(5) . .
O244 K9 O148 140.6(9) . .
O214 K9 O148 79.1(5) . .
O85 K9 O137 161.6(5) . .
O244 K9 O137 85.9(9) . .
O214 K9 O137 90.0(6) . .
O148 K9 O137 54.8(4) . .
O85 K9 O138 106.4(5) . .
O244 K9 O138 87.6(8) . .
O214 K9 O138 143.8(6) . .
O148 K9 O138 72.2(4) . .
O137 K9 O138 55.3(4) . .
O85 K9 O69 80.1(4) . .
O244 K9 O69 158.3(9) . .
O214 K9 O69 63.3(5) . .
O148 K9 O69 55.5(4) . .
O137 K9 O69 108.5(5) . .
O138 K9 O69 113.9(4) . .
O85 K9 O86 52.4(4) . .
O244 K9 O86 82.8(9) . .
O214 K9 O86 160.6(6) . .
O148 K9 O86 109.7(4) . .
O137 K9 O86 109.2(4) . .
O138 K9 O86 54.5(4) . .
O69 K9 O86 106.6(4) . .
O85 K9 W31 131.2(4) . .
O244 K9 W31 76.5(8) . .
O214 K9 W31 120.3(5) . .
O148 K9 W31 70.0(3) . .
O137 K9 W31 30.6(3) . .
O138 K9 W31 27.9(3) . .
O69 K9 W31 124.1(3) . .
O86 K9 W31 79.0(3) . .
O85 K9 W25 23.9(3) . .
O244 K9 W25 93.0(9) . .
O214 K9 W25 130.9(5) . .
O148 K9 W25 116.5(3) . .
O137 K9 W25 138.0(4) . .
O138 K9 W25 82.7(3) . .
O69 K9 W25 86.9(3) . .
O86 K9 W25 29.8(2) . .
W31 K9 W25 108.59(19) . .
O85 K9 W24 154.9(4) . .
O244 K9 W24 113.2(9) . .
O214 K9 W24 74.2(5) . .
O148 K9 W24 28.4(3) . .
O137 K9 W24 29.5(3) . .
O138 K9 W24 70.0(3) . .
O69 K9 W24 79.1(3) . .
O86 K9 W24 121.8(3) . .
W31 K9 W24 54.48(11) . .
W25 K9 W24 140.4(2) . .
O85 K9 W20 100.1(3) . .
O244 K9 W20 168.6(10) . .
O214 K9 W20 73.0(5) . .
O148 K9 W20 29.5(2) . .
O137 K9 W20 84.1(4) . .
O138 K9 W20 91.2(3) . .
O69 K9 W20 26.7(3) . .
O86 K9 W20 105.8(3) . .
W31 K9 W20 97.40(17) . .
W25 K9 W20 98.11(18) . .
W24 K9 W20 55.96(12) . .
O23 K10 O240 139.4(8) . .
O23 K10 O146 136.8(6) . 1_455
O240 K10 O146 78.7(7) . 1_455
O23 K10 O236 89.2(6) . .
O240 K10 O236 86.2(8) . .
O146 K10 O236 70.7(6) 1_455 .
O23 K10 O209 71.8(9) . .
O240 K10 O209 144.3(10) . .
O146 K10 O209 66.5(9) 1_455 .
O236 K10 O209 75.6(9) . .
O23 K10 O41 65.9(4) . .
O240 K10 O41 83.3(6) . .
O146 K10 O41 156.5(6) 1_455 .
O236 K10 O41 123.3(6) . .
O209 K10 O41 132.3(9) . .
O23 K10 W6 60.1(3) . .
O240 K10 W6 81.1(6) . .
O146 K10 W6 158.4(5) 1_455 .
O236 K10 W6 100.4(5) . .
O209 K10 W6 131.8(9) . .
O41 K10 W6 22.9(2) . .
O23 K10 W26 17.0(3) . .
O240 K10 W26 138.1(7) . .
O146 K10 W26 124.2(4) 1_455 .
O236 K10 W26 72.6(5) . .
O209 K10 W26 64.7(8) . .
O41 K10 W26 79.3(3) . .
W6 K10 W26 68.36(18) . .
O23 K10 K7 103.9(4) . .
O240 K10 K7 41.3(6) . .
O146 K10 K7 97.5(5) 1_455 .
O236 K10 K7 58.6(5) . .
O209 K10 K7 134.1(8) . .
O41 K10 K7 78.3(3) . .
W6 K10 K7 61.83(17) . .
W26 K10 K7 97.6(2) . .
O23 K10 K3 31.5(3) . .
O240 K10 K3 128.5(6) . .
O146 K10 K3 148.8(5) 1_455 .
O236 K10 K3 120.1(6) . .
O209 K10 K3 87.1(8) . .
O41 K10 K3 45.2(3) . .
W6 K10 K3 52.73(14) . .
W26 K10 K3 48.52(14) . .
K7 K10 K3 113.2(3) . .
O136 K11 O214 89.1(6) . .
O136 K11 O117 140.2(6) . 2_565
O214 K11 O117 81.2(5) . 2_565
O136 K11 O234 87.3(12) . .
O214 K11 O234 172.2(13) . .
O117 K11 O234 97.3(12) 2_565 .
O136 K11 O133 69.0(4) . .
O214 K11 O133 64.2(5) . .
O117 K11 O133 135.8(5) 2_565 .
O234 K11 O133 120.5(12) . .
O136 K11 O151 81.4(5) . .
O214 K11 O151 70.1(5) . .
O117 K11 O151 59.0(4) 2_565 .
O234 K11 O151 102.5(12) . .
O133 K11 O151 124.9(5) . .
O136 K11 O202 60.6(5) . 2_665
O214 K11 O202 123.4(5) . 2_665
O117 K11 O202 152.1(6) 2_565 2_665
O234 K11 O202 60.2(11) . 2_665
O133 K11 O202 60.6(4) . 2_665
O151 K11 O202 137.4(5) . 2_665
O136 K11 W20 20.9(4) . .
O214 K11 W20 69.0(4) . .
O117 K11 W20 126.8(4) 2_565 .
O234 K11 W20 106.6(12) . .
O133 K11 W20 66.4(3) . .
O151 K11 W20 69.7(3) . .
O202 K11 W20 78.4(4) 2_665 .
O136 K11 K6 43.4(4) . .
O214 K11 K6 132.3(5) . .
O117 K11 K6 129.7(4) 2_565 .
O234 K11 K6 44.0(12) . .
O133 K11 K6 94.4(3) . .
O151 K11 K6 94.2(3) . .
O202 K11 K6 45.3(3) 2_665 .
W20 K11 K6 63.31(15) . .
W27 O3 W32 127.9(7) . .
W32 O4 W40 151.4(7) . .
W23 O5 W5 126.6(7) . .
W40 O6 W23 150.7(7) . .
W23 O7 W18 128.4(7) . .
W40 O8 W11 126.5(6) . .
W40 O9 W21 126.9(7) . .
W32 O10 W22 130.1(7) . .
W27 O11 W5 148.6(8) . .
W27 O13 W22 126.4(7) . .
Se2 O14 W22 119.1(7) . .
Se2 O14 W27 121.0(7) . .
W22 O14 W27 91.2(4) . .
Se2 O14 W32 135.4(6) . .
W22 O14 W32 89.8(4) . .
W27 O14 W32 88.6(4) . .
W22 O15 W26 136.6(7) . .
W21 O16 W22 146.3(7) . .
W11 O17 W21 125.6(7) . .
Se2 O18 W11 120.6(6) . .
Se2 O18 W21 121.0(6) . .
W11 O18 W21 91.6(4) . .
Se2 O18 W40 134.2(7) . .
W11 O18 W40 89.2(4) . .
W21 O18 W40 88.6(4) . .
Se2 O19 W5 120.6(6) . .
Se2 O19 W18 121.4(6) . .
W5 O19 W18 91.8(4) . .
Se2 O19 W23 133.3(6) . .
W5 O19 W23 89.2(4) . .
W18 O19 W23 89.3(4) . .
W21 O20 W26 142.4(6) . .
W21 O20 K3 123.0(5) . .
W26 O20 K3 89.6(4) . .
W26 O23 K10 136.6(6) . .
W26 O23 K3 104.8(6) . .
K10 O23 K3 118.6(5) . .
W4 O24 W26 153.0(6) . .
W2 O25 W26 157.1(7) . .
W2 O25 K3 100.0(4) . .
W26 O25 K3 86.1(4) . .
W11 O26 W13 129.9(6) . .
W11 O26 K3 119.1(5) . .
W13 O26 K3 94.4(4) . .
W27 O27 W8 136.5(7) . .
W18 O28 W5 124.5(6) . .
W18 O28 K1 95.6(5) . .
W5 O28 K1 93.3(5) . .
W5 O29 W8 135.0(6) . .
W5 O29 K1 116.5(5) . .
W8 O29 K1 100.3(5) . .
W5 O30 K6 137.4(7) . .
W18 O31 K5 133.5(7) . .
W18 O32 W13 131.4(6) . .
W18 O32 K1 119.6(6) . .
W13 O32 K1 101.5(5) . .
W13 O33 K5 120.5(6) . .
W13 O33 K4 101.9(6) . 2_676
K5 O33 K4 104.5(3) . 2_676
W13 O34 K2 115.6(6) . .
W13 O34 K3 108.5(5) . .
K2 O34 K3 94.2(4) . .
W13 O34 K4 100.8(5) . 2_676
K2 O34 K4 113.2(4) . 2_676
K3 O34 K4 125.4(5) . 2_676
W13 O35 W15 159.5(8) . .
W13 O35 K1 101.4(4) . .
W15 O35 K1 98.2(5) . .
W13 O35 K2 82.4(4) . .
W15 O35 K2 83.7(4) . .
K1 O35 K2 116.4(4) . .
W2 O36 W13 164.6(6) . .
W2 O36 K1 100.0(5) . .
W13 O36 K1 90.6(4) . .
W2 O36 K2 103.4(5) . .
W13 O36 K2 81.5(3) . .
K1 O36 K2 116.3(3) . .
W2 O37 W8 170.3(7) . .
W2 O37 K1 96.1(4) . .
W8 O37 K1 87.5(4) . .
W8 O38 K6 138.5(6) . .
W8 O39 Co1 143.6(6) . .
W6 O40 W2 138.3(6) . .
W6 O40 K2 103.7(4) . .
W2 O40 K2 109.2(5) . .
W6 O40 K3 109.1(5) . .
W2 O40 K3 98.1(4) . .
K2 O40 K3 86.3(3) . .
W6 O41 K10 111.2(5) . .
W6 O41 K3 97.6(5) . .
K10 O41 K3 92.3(4) . .
W3 O42 W2 110.3(5) . .
W3 O42 W4 107.0(5) . .
W2 O42 W4 141.4(6) . .
W6 O44 W4 140.5(7) . .
W6 O44 K7 113.6(6) . .
W4 O44 K7 91.3(4) . .
W4 O45 K7 117.9(5) . .
W9 O46 W6 110.1(5) . .
W9 O46 K2 96.9(4) . .
W6 O46 K2 101.6(5) . .
W7 O47 W6 141.8(7) . .
W7 O47 K7 96.0(5) . .
W6 O47 K7 109.7(5) . .
W15 O48 K2 115.7(5) . .
W15 O48 K4 116.2(6) . .
K2 O48 K4 105.6(5) . .
W15 O48 K2 92.8(5) . 2_676
K2 O48 K2 123.2(4) . 2_676
K4 O48 K2 103.1(4) . 2_676
W15 O49 K2 109.0(6) . 2_676
W15 O49 K5 122.1(6) . .
K2 O49 K5 116.2(5) 2_676 .
W12 O50 W15 134.2(6) . .
W12 O50 K1 120.5(6) . .
W15 O50 K1 100.0(4) . .
W12 O51 K5 130.8(6) . .
W34 O52 W12 126.6(7) . .
W10 O53 W12 123.9(6) . .
W10 O53 K1 94.0(4) . .
W12 O53 K1 93.4(4) . .
W34 O54 W10 125.6(7) . .
W10 O55 K6 138.1(7) . .
W24 O56 W10 148.1(8) . .
Se1 O57 W10 121.1(6) . .
Se1 O57 W12 121.1(6) . .
W10 O57 W12 90.8(4) . .
Se1 O57 W34 134.4(6) . .
W10 O57 W34 89.0(4) . .
W12 O57 W34 88.4(4) . .
W10 O58 W20 133.3(7) . .
W10 O58 K1 118.0(6) . .
W20 O58 K1 99.1(5) . .
W1 O59 W20 170.5(7) . .
W1 O59 K1 92.6(4) . .
W20 O59 K1 86.6(4) . .
W1 O60 W15 159.7(7) . .
W1 O60 K1 105.6(5) . .
W15 O60 K1 93.7(4) . .
W34 O61 W41 155.5(8) . .
W29 O62 W41 150.4(8) . .
W24 O64 W41 130.9(8) . .
Se1 O65 W19 118.3(6) . .
Se1 O65 W36 122.6(6) . .
W19 O65 W36 91.6(4) . .
Se1 O65 W29 134.3(6) . .
W19 O65 W29 89.5(4) . .
W36 O65 W29 89.1(4) . .
W36 O66 W31 146.2(8) . .
W36 O67 W19 125.1(7) . .
W36 O67 K4 100.6(5) . .
W19 O67 K4 97.8(4) . .
W36 O68 W16 141.2(7) . .
W36 O68 K4 119.5(5) . .
W16 O68 K4 94.6(5) . .
W20 O69 Co1 141.8(7) . .
W20 O69 K9 98.1(4) . .
Co1 O69 K9 119.0(6) . .
W3 O71 W1 108.1(5) . .
W3 O71 W2 107.5(5) . .
W1 O71 W2 144.4(6) . .
W3 O72 W1 110.7(5) . .
W3 O72 W25 107.8(5) . .
W1 O72 W25 140.3(5) . .
W25 O73 W3 109.0(5) . .
W25 O73 W17 139.9(6) . .
W3 O73 W17 110.6(5) . .
W4 O74 W3 108.2(6) . .
W4 O74 W17 142.6(6) . .
W3 O74 W17 109.2(5) . .
W7 O75 W9 143.9(7) . .
W7 O75 K8 113.1(6) . .
W9 O75 K8 96.4(5) . .
W3 O76 W6 123.3(5) . .
W3 O76 W9 120.1(6) . .
W6 O76 W9 109.3(5) . .
W9 O77 W1 136.1(6) . .
W9 O77 K2 102.2(5) . .
W1 O77 K2 116.2(5) . .
W9 O77 K4 104.8(4) . .
W1 O77 K4 96.2(4) . .
K2 O77 K4 89.8(3) . .
W9 O78 W25 138.5(6) . .
W9 O78 K8 110.4(6) . .
W25 O78 K8 105.5(5) . .
W3 O79 Co1 175.5(7) . .
W17 O80 W7 171.5(7) . .
W17 O80 K7 98.3(5) . .
W7 O80 K7 86.5(4) . .
W17 O81 Co2 153.1(8) . .
W17 O81 K7 100.2(5) . .
Co2 O81 K7 99.0(5) . .
W17 O82 W43 154.2(7) . .
W25 O84 W43 140.7(6) . .
W25 O84 K8 107.7(5) . .
W43 O84 K8 104.9(6) . .
W25 O85 K9 117.9(6) . .
W25 O86 W16 150.6(7) . .
W25 O86 K9 89.2(5) . .
W16 O86 K9 106.5(6) . .
W16 O88 K4 104.9(5) . .
W1 O89 W16 157.9(7) . .
W1 O89 K4 108.2(5) . .
W16 O89 K4 82.7(4) . .
W42 O90 W28 152.1(8) . .
W39 O91 W7 138.8(7) . .
W39 O91 K7 117.4(5) . .
W7 O91 K7 99.5(5) . .
W42 O92 W39 128.8(8) . .
W33 O93 W35 144.6(8) . .
W30 O94 W43 148.0(7) . .
W37 O95 W30 127.3(7) . .
W38 O96 W30 144.1(8) . .
W37 O97 W35 125.4(6) . .
Se3 O98 W35 119.8(6) . .
Se3 O98 W30 122.6(6) . .
W35 O98 W30 93.0(4) . .
Se3 O99 W14 119.0(6) . .
Se3 O99 W38 116.1(6) . .
W14 O99 W38 92.2(4) . .
Se3 O99 W28 136.5(6) . .
W14 O99 W28 90.9(4) . .
W38 O99 W28 91.4(4) . .
W28 O101 W37 150.7(8) . .
W28 O102 W38 125.9(7) . .
W28 O103 W14 125.8(7) . .
W14 O105 W39 148.6(7) . .
W14 O106 W7 132.5(7) . .
W14 O106 K8 102.9(5) . .
W7 O106 K8 103.7(5) . .
W19 O107 K3 124.6(6) . 2_676
W19 O107 K2 130.4(5) . 2_676
K3 O107 K2 84.3(4) 2_676 2_676
W12 O108 W19 147.1(7) . .
W19 O109 W15 130.3(6) . .
W19 O109 K4 112.6(5) . .
W15 O109 K4 97.4(4) . .
W23 O112 W32 153.6(9) . .
W18 O115 W11 146.3(7) . .
W37 O117 K11 138.3(7) . 2_565
W30 O119 W35 126.1(7) . .
Se3 O120 W33 123.6(7) . .
Se3 O120 W39 121.5(6) . .
W33 O120 W39 90.7(4) . .
W38 O121 W14 123.5(7) . .
W38 O121 K8 98.0(5) . .
W14 O121 K8 99.4(5) . .
W38 O122 W43 142.5(7) . .
W38 O122 K8 103.2(5) . .
W43 O122 K8 104.6(6) . .
W33 O124 Co2 133.9(7) . .
W33 O124 K7 118.4(6) . .
Co2 O124 K7 104.9(6) . .
W35 O125 Co2 130.9(8) . .
W39 O128 W33 127.0(7) . .
W39 O128 K7 92.6(5) . .
W33 O128 K7 95.2(6) . .
W42 O130 W33 128.4(7) . .
W42 O131 W37 155.6(7) . .
W24 O133 K11 132.8(7) . .
W9 O134 K5 145.9(7) . 2_676
W9 O134 K4 105.3(6) . .
K5 O134 K4 95.9(4) 2_676 .
W20 O135 W8 137.4(6) . .
W20 O135 K1 112.6(5) . .
W8 O135 K1 109.8(5) . .
W20 O136 K11 125.0(8) . .
W20 O136 K6 135.3(7) . .
K11 O136 K6 95.3(5) . .
W24 O137 W31 126.6(8) . .
W24 O137 K9 103.1(6) . .
W31 O137 K9 101.0(7) . .
W31 O138 W16 136.8(6) . .
W31 O138 K9 101.7(5) . .
W16 O138 K9 110.9(6) . .
Se1 O139 W31 121.7(7) . .
Se1 O139 W24 121.0(6) . .
W31 O139 W24 92.1(4) . .
W41 O141 W31 127.2(7) . .
W29 O143 W36 129.7(7) . .
W29 O144 W34 151.5(8) . .
W29 O145 W19 124.3(6) . .
W29 O146 K10 161.1(8) . 1_655
W24 O148 W20 137.4(7) . .
W24 O148 K9 106.1(5) . .
W20 O148 K9 106.0(5) . .
Co1 O151 K11 119.0(5) . .
K6 O202 K6 89.3(5) 1_545 2_665
K6 O202 K11 158.2(7) 1_545 2_665
K6 O202 K11 80.5(5) 2_665 2_665
K9 O214 K11 134.1(8) . .
K6 O234 K11 91.8(17) . .
K10 O240 K7 99.5(9) . .
C2 N1 C1 111.4(15) . .
C3 N2 C4 106(2) . .

loop_
_geom_bond_atom_site_label_1
_geom_bond_atom_site_label_2
_geom_bond_distance
_geom_bond_site_symmetry_2
W1 O89 1.762(12) .
W1 O59 1.779(13) .
W1 O60 1.786(11) .
W1 O72 2.051(12) .
W1 O71 2.080(10) .
W1 O77 2.128(13) .
W1 K1 3.810(5) .
W1 K4 4.111(5) .
W2 O37 1.759(12) .
W2 O25 1.790(11) .
W2 O36 1.801(11) .
W2 O42 2.059(11) .
W2 O71 2.079(11) .
W2 O40 2.140(12) .
W2 K1 3.821(5) .
W2 K3 3.852(5) .
W2 K2 4.117(4) .
W3 O79 1.729(12) .
W3 O42 1.988(11) .
W3 O72 2.002(10) .
W3 O73 2.032(11) .
W3 O74 2.038(12) .
W3 O71 2.040(11) .
W3 O76 2.060(13) .
W4 O43 1.751(14) .
W4 O45 1.770(12) .
W4 O24 1.847(12) .
W4 O74 2.024(12) .
W4 O42 2.104(10) .
W4 O44 2.159(12) .
W4 K7 3.895(6) .
W5 O30 1.690(14) .
W5 O29 1.787(13) .
W5 O28 1.961(11) .
W5 O11 1.968(11) .
W5 O5 2.011(13) .
W5 O19 2.384(13) .
W5 K1 3.905(4) .
W6 O41 1.698(13) .
W6 O44 1.772(11) .
W6 O40 1.822(13) .
W6 O76 2.083(12) .
W6 O46 2.120(10) .
W6 O47 2.135(14) .
W6 K2 3.758(4) .
W6 K3 3.913(5) .
W6 K10 4.078(11) .
W7 O123 1.711(13) .
W7 O47 1.801(13) .
W7 O75 1.806(12) .
W7 O106 2.047(12) .
W7 O91 2.076(12) .
W7 O80 2.188(13) .
W7 K7 3.657(5) .
W7 K8 3.920(7) .
W8 O39 1.714(13) .
W8 O38 1.716(14) .
W8 O135 1.927(12) .
W8 O27 1.942(11) .
W8 O29 2.162(12) .
W8 O37 2.180(12) .
W8 K1 3.801(4) .
W9 O134 1.705(12) .
W9 O77 1.825(13) .
W9 O78 1.831(11) .
W9 O75 2.083(14) .
W9 O46 2.109(11) .
W9 O76 2.165(11) .
W9 K2 3.625(4) .
W9 K8 3.708(8) .
W10 O55 1.745(12) .
W10 O58 1.795(14) .
W10 O53 1.940(12) .
W10 O56 1.943(13) .
W10 O54 2.001(12) .
W10 O57 2.394(11) .
W10 K1 3.985(5) .
W11 O21 1.708(12) .
W11 O26 1.845(12) .
W11 O17 1.935(13) .
W11 O8 1.941(12) .
W11 O115 1.948(16) .
W11 O18 2.370(11) .
W12 O51 1.710(13) .
W12 O50 1.819(13) .
W12 O108 1.899(12) .
W12 O53 1.943(11) .
W12 O52 1.968(13) .
W12 O57 2.419(13) .
W12 K1 3.968(4) .
W12 K5 4.116(5) .
W13 O34 1.737(14) .
W13 O33 1.760(12) .
W13 O35 1.877(12) .
W13 O26 2.027(10) .
W13 O32 2.145(13) .
W13 O36 2.189(11) .
W13 K4 3.680(4) 2_676
W13 K2 3.686(5) .
W13 K3 3.754(5) .
W13 K1 3.791(4) .
W13 K5 4.021(5) .
W14 O104 1.707(12) .
W14 O106 1.858(13) .
W14 O105 1.877(13) .
W14 O103 1.939(14) .
W14 O121 1.947(14) .
W14 O99 2.362(11) .
W14 K8 3.772(8) .
W15 O48 1.692(14) .
W15 O49 1.735(13) .
W15 O35 1.920(11) .
W15 O109 2.002(11) .
W15 O50 2.127(13) .
W15 O60 2.147(11) .
W15 K2 3.661(4) 2_676
W15 K1 3.735(4) .
W15 K2 3.742(5) .
W15 K4 3.779(5) .
W15 K5 4.009(5) .
W16 O87 1.769(13) .
W16 O88 1.776(13) .
W16 O86 1.939(13) .
W16 O68 1.978(12) .
W16 O89 2.129(12) .
W16 O138 2.197(15) .
W16 K4 3.616(5) .
W17 O81 1.727(12) .
W17 O82 1.744(13) .
W17 O80 1.774(13) .
W17 O73 2.071(12) .
W17 O74 2.098(12) .
W17 O83 2.318(13) .
W17 K7 3.756(6) .
W18 O31 1.731(12) .
W18 O32 1.809(14) .
W18 O115 1.905(15) .
W18 O28 1.921(14) .
W18 O7 1.963(13) .
W18 O19 2.400(10) .
W18 K1 3.947(4) .
W19 O107 1.693(13) .
W19 O109 1.870(11) .
W19 O108 1.936(13) .
W19 O67 1.941(13) .
W19 O145 1.972(12) .
W19 O65 2.364(12) .
W19 K4 4.061(6) .
W19 K3 4.079(4) 2_676
W20 O69 1.747(15) .
W20 O136 1.749(15) .
W20 O135 1.875(12) .
W20 O148 1.970(11) .
W20 O59 2.150(13) .
W20 O58 2.179(12) .
W20 K1 3.821(4) .
W20 K9 3.845(8) .
W20 K11 4.013(9) .
W21 O110 1.703(15) .
W21 O20 1.839(12) .
W21 O16 1.906(13) .
W21 O9 1.938(14) .
W21 O17 1.944(11) .
W21 O18 2.441(13) .
W22 O111 1.701(13) .
W22 O15 1.779(12) .
W22 O16 1.923(13) .
W22 O13 1.940(14) .
W22 O10 2.002(14) .
W22 O14 2.405(12) .
W23 O114 1.712(16) .
W23 O5 1.844(15) .
W23 O7 1.880(12) .
W23 O112 1.881(13) .
W23 O6 1.919(16) .
W23 O19 2.521(12) .
W24 O133 1.700(13) .
W24 O148 1.870(12) .
W24 O56 1.885(14) .
W24 O64 1.885(12) .
W24 O137 1.912(16) .
W24 O139 2.435(13) .
W24 K9 3.778(8) .
W25 O85 1.723(14) .
W25 O84 1.770(15) .
W25 O86 1.863(13) .
W25 O73 2.025(11) .
W25 O72 2.087(11) .
W25 O78 2.150(12) .
W25 K9 3.754(8) .
W25 K8 3.832(8) .
W26 O23 1.745(13) .
W26 O22 1.772(11) .
W26 O24 1.953(12) .
W26 O20 1.999(12) .
W26 O25 2.093(11) .
W26 O15 2.195(13) .
W26 K3 3.631(4) .
W26 K10 4.091(12) .
W27 O12 1.727(14) .
W27 O11 1.872(14) .
W27 O3 1.888(13) .
W27 O27 1.901(12) .
W27 O13 1.912(14) .
W27 O14 2.410(13) .
W28 O116 1.721(16) .
W28 O101 1.869(13) .
W28 O102 1.890(14) .
W28 O90 1.913(13) .
W28 O103 1.918(13) .
W28 O99 2.456(12) .
W29 O146 1.709(13) .
W29 O143 1.876(16) .
W29 O144 1.896(15) .
W29 O62 1.906(14) .
W29 O145 1.917(13) .
W29 O65 2.516(11) .
W30 O118 1.687(15) .
W30 O94 1.827(15) .
W30 O119 1.919(13) .
W30 O96 1.948(13) .
W30 O95 2.040(14) .
W30 O98 2.394(13) .
W31 O140 1.675(14) .
W31 O138 1.791(14) .
W31 O66 1.929(14) .
W31 O137 1.946(15) .
W31 O141 2.022(15) .
W31 O139 2.352(14) .
W31 K9 3.750(7) .
W32 O2 1.745(13) .
W32 O10 1.814(13) .
W32 O4 1.901(14) .
W32 O3 1.926(13) .
W32 O112 1.938(14) .
W32 O14 2.496(13) .
W33 O127 1.720(15) .
W33 O124 1.789(15) .
W33 O93 1.903(15) .
W33 O128 1.992(13) .
W33 O130 1.996(16) .
W33 O120 2.408(12) .
W33 K7 4.025(6) .
W34 O147 1.713(15) .
W34 O61 1.872(15) .
W34 O54 1.874(12) .
W34 O52 1.893(13) .
W34 O144 1.923(14) .
W34 O57 2.524(13) .
W35 O126 1.666(15) .
W35 O125 1.768(15) .
W35 O93 1.946(15) .
W35 O119 1.953(15) .
W35 O97 2.030(15) .
W35 O98 2.364(11) .
W36 O142 1.698(14) .
W36 O68 1.867(12) .
W36 O66 1.924(15) .
W36 O67 1.925(14) .
W36 O143 1.948(14) .
W36 O65 2.418(12) .
W36 K4 4.125(5) .
W37 O117 1.681(15) .
W37 O95 1.864(14) .
W37 O97 1.890(14) .
W37 O131 1.906(14) .
W37 O101 1.962(14) .
W38 O100 1.716(13) .
W38 O122 1.790(14) .
W38 O96 1.897(13) .
W38 O121 1.934(13) .
W38 O102 1.998(15) .
W38 O99 2.383(13) .
W38 K8 3.728(8) .
W39 O129 1.682(15) .
W39 O91 1.826(13) .
W39 O128 1.868(13) .
W39 O105 1.949(12) .
W39 O92 1.953(15) .
W39 O120 2.449(12) .
W39 K7 3.882(6) .
W40 O113 1.703(14) .
W40 O8 1.896(13) .
W40 O6 1.904(16) .
W40 O4 1.909(12) .
W40 O9 1.928(15) .
W40 O18 2.509(12) .
W41 O63 1.708(15) .
W41 O141 1.854(15) .
W41 O64 1.896(11) .
W41 O62 1.911(14) .
W41 O61 1.930(15) .
W42 O132 1.722(17) .
W42 O130 1.881(14) .
W42 O92 1.887(15) .
W42 O131 1.900(14) .
W42 O90 1.910(13) .
W43 O1 1.964(15) .
W43 O94 1.997(14) .
W43 O70 2.014(16) .
W43 O82 2.046(13) .
W43 O84 2.080(14) .
W43 O122 2.107(13) .
W43 K8 3.981(7) .
Se1 O57 1.683(14) .
Se1 O139 1.702(13) .
Se1 O65 1.727(11) .
Se2 O19 1.703(13) .
Se2 O14 1.715(11) .
Se2 O18 1.715(12) .
Se3 O120 1.685(13) .
Se3 O98 1.720(12) .
Se3 O99 1.744(11) .
Co1 O79 2.038(12) .
Co1 O154 2.074(13) .
Co1 O151 2.084(16) .
Co1 O69 2.094(13) .
Co1 O39 2.139(13) .
Co1 O150 2.163(15) .
Co2 O152 2.02(3) .
Co2 O149 2.08(2) .
Co2 O153 2.085(19) .
Co2 O125 2.087(15) .
Co2 O81 2.116(12) .
Co2 O124 2.121(15) .
Co2 K7 3.970(6) .
K1 O135 2.687(12) .
K1 O50 2.722(11) .
K1 O32 2.725(13) .
K1 O29 2.765(12) .
K1 O58 2.814(13) .
K1 O60 2.920(13) .
K1 O35 2.942(13) .
K1 O36 3.072(14) .
K1 O37 3.211(11) .
K1 O28 3.265(14) .
K1 O59 3.290(12) .
K1 O53 3.347(13) .
K2 O34 2.587(13) .
K2 O48 2.683(12) .
K2 O46 2.706(13) .
K2 O49 2.709(14) 2_676
K2 O77 2.770(12) .
K2 O40 2.883(10) .
K2 O107 3.035(14) 2_676
K2 O48 3.164(12) 2_676
K2 O36 3.308(12) .
K2 O35 3.430(14) .
K2 W15 3.661(4) 2_676
K3 O241 2.74(3) 1_565
K3 O23 2.770(12) .
K3 O34 2.822(12) .
K3 O107 2.872(13) 2_676
K3 O40 2.917(12) .
K3 O26 3.010(14) .
K3 O20 3.045(12) .
K3 O25 3.113(13) .
K3 O41 3.309(14) .
K4 O48 2.713(13) .
K4 O88 2.726(13) .
K4 O68 2.873(13) .
K4 O33 2.888(13) 2_676
K4 O34 2.934(12) 2_676
K4 O109 2.958(13) .
K4 O89 3.206(12) .
K4 O77 3.295(11) .
K4 O67 3.313(14) .
K4 O134 3.367(13) .
K4 W13 3.680(4) 2_676
K5 O134 2.690(14) 2_676
K5 O201 2.70(3) 1_565
K5 O31 2.759(13) .
K5 O51 2.789(15) .
K5 O49 2.807(14) .
K5 O33 2.831(13) .
K5 O225 3.010(16) 1_565
K5 N4 3.46(3) 2_676
K5 K4 4.522(8) 2_676
K6 O55 2.764(12) .
K6 O30 2.838(15) .
K6 O229 2.85(4) .
K6 O38 2.854(14) .
K6 O136 2.858(16) .
K6 O202 2.87(2) 1_565
K6 O234 2.88(6) .
K6 O202 2.986(19) 2_665
K6 K6 4.116(10) 2_675
K6 K11 4.143(11) .
K7 O91 2.686(13) .
K7 O45 2.739(14) .
K7 O230 2.747(19) .
K7 O240 2.78(3) .
K7 O124 2.854(14) .
K7 O47 2.999(12) .
K7 O81 3.044(15) .
K7 O80 3.065(13) .
K7 O44 3.192(14) .
K7 O128 3.321(17) .
K8 O213 2.65(4) .
K8 O78 2.649(15) .
K8 O75 2.843(14) .
K8 O122 2.887(14) .
K8 O106 2.895(16) .
K8 O84 2.902(14) .
K8 O121 2.929(16) .
K9 O85 2.624(15) .
K9 O244 2.65(4) .
K9 O214 2.70(2) .
K9 O148 2.805(15) .
K9 O137 2.856(17) .
K9 O138 2.951(14) .
K9 O69 3.189(14) .
K9 O86 3.285(16) .
K10 O23 2.644(18) .
K10 O240 2.66(3) .
K10 O146 2.863(18) 1_455
K10 O236 2.89(2) .
K10 O209 2.98(4) .
K10 O41 3.144(16) .
K11 O136 2.745(16) .
K11 O214 2.85(2) .
K11 O117 2.884(17) 2_565
K11 O234 2.89(6) .
K11 O133 3.074(15) .
K11 O151 3.379(18) .
K11 O202 3.41(2) 2_665
O33 K4 2.888(13) 2_676
O34 K4 2.934(12) 2_676
O48 K2 3.164(12) 2_676
O49 K2 2.709(14) 2_676
O107 K3 2.872(13) 2_676
O107 K2 3.035(14) 2_676
O117 K11 2.884(17) 2_565
O134 K5 2.690(14) 2_676
O146 K10 2.863(18) 1_655
O201 K5 2.70(2) 1_545
O202 K6 2.87(2) 1_545
O202 K6 2.986(19) 2_665
O202 K11 3.41(2) 2_665
O225 K5 3.010(16) 1_545
O241 K3 2.74(3) 1_545
N1 C2 1.52(3) .
N1 C1 1.57(3) .
N2 C3 1.52(3) .
N2 C4 1.53(4) .
N4 K5 3.46(3) 2_676
